data_4125372
loop_
_publ_author_name
'Gupta, Sandeep K.'
'Kalita, Alok Ch'
'Dar, Aijaz A.'
'Sen, Saumik'
'Patwari, G. Naresh'
'Murugavel, Ramaswamy'

_publ_section_title
;
 Elusive Double-Eight-Ring Zeolitic Secondary Building Unit.
;
_journal_issue 1
_journal_name_full 'Journal of the American Chemical Society'
_journal_page_first 59
_journal_page_last 62
_journal_paper_doi 10.1021/jacs.6b11156
_journal_volume 139
_journal_year 2017
_chemical_formula_moiety 'C146 H163 Cl8 N17 O32 P8 Zn8, 13(C2 H3 N)'
_chemical_formula_sum 'C172 H202 Cl8 N30 O32 P8 Zn8'
_chemical_formula_weight 4255.94
_space_group_crystal_system triclinic
_space_group_IT_number 2
_space_group_name_Hall '-P 1'
_space_group_name_H-M_alt 'P -1'
_symmetry_space_group_name_Hall '-P 1'
_symmetry_space_group_name_H-M 'P -1'
_atom_sites_solution_hydrogens geom
_audit_creation_method SHELXL-2014/7
_cell_angle_alpha 87.998(9)
_cell_angle_beta 71.693(8)
_cell_angle_gamma 60.233(5)
_cell_formula_units_Z 2
_cell_length_a 20.1992(19)
_cell_length_b 20.200(3)
_cell_length_c 30.891(4)
_cell_measurement_reflns_used 36151
_cell_measurement_temperature 150(2)
_cell_measurement_theta_max 31.5
_cell_measurement_theta_min 2.5
_cell_volume 10275(2)
_computing_cell_refinement
;
CrystalClear-SM Expert 2.0 r3 (Rigaku, 2009)
;
_computing_data_collection
;
CrystalClear-SM Expert 2.0 r3 (Rigaku, 2009)
;
_computing_data_reduction
;
CrystalClear-SM Expert 2.0 r3 (Rigaku, 2009)
;
_computing_molecular_graphics 'CrystalStructure 4.0 (Rigaku, 2010)'
_computing_publication_material 'CrystalStructure 4.0'
_computing_structure_refinement 'SHELXL-2014/7 (Sheldrick, 2014)'
_computing_structure_solution 'SHELXS-97 (Sheldrick, 1990)'
_diffrn_ambient_temperature 150(2)
_diffrn_detector_area_resol_mean 28.5714
_diffrn_measured_fraction_theta_full 0.992
_diffrn_measured_fraction_theta_max 0.992
_diffrn_measurement_device_type
;
Rigaku Saturn724+ (2x2 bin mode)
;
_diffrn_measurement_method 'profile data from \w-scans'
_diffrn_radiation_type MoK\a
_diffrn_radiation_wavelength 0.71075
_diffrn_reflns_av_R_equivalents 0.0489
_diffrn_reflns_av_unetI/netI 0.0766
_diffrn_reflns_Laue_measured_fraction_full 0.992
_diffrn_reflns_Laue_measured_fraction_max 0.992
_diffrn_reflns_limit_h_max 17
_diffrn_reflns_limit_h_min -24
_diffrn_reflns_limit_k_max 23
_diffrn_reflns_limit_k_min -24
_diffrn_reflns_limit_l_max 35
_diffrn_reflns_limit_l_min -36
_diffrn_reflns_number 78085
_diffrn_reflns_point_group_measured_fraction_full 0.992
_diffrn_reflns_point_group_measured_fraction_max 0.992
_diffrn_reflns_theta_full 25.000
_diffrn_reflns_theta_max 25.000
_diffrn_reflns_theta_min 2.385
_diffrn_source 'Sealed Tube'
_exptl_absorpt_coefficient_mu 1.155
_exptl_absorpt_correction_T_max 1.000
_exptl_absorpt_correction_T_min 0.817
_exptl_absorpt_correction_type multi-scan
_exptl_absorpt_process_details 'REQAB (Rigaku, 1998)'
_exptl_crystal_colour colourless
_exptl_crystal_density_diffrn 1.376
_exptl_crystal_description block
_exptl_crystal_F_000 4392
_exptl_crystal_size_max 0.200
_exptl_crystal_size_mid 0.200
_exptl_crystal_size_min 0.200
_refine_diff_density_max 1.100
_refine_diff_density_min -0.759
_refine_diff_density_rms 0.085
_refine_ls_extinction_method none
_refine_ls_goodness_of_fit_ref 1.181
_refine_ls_hydrogen_treatment constr
_refine_ls_matrix_type full
_refine_ls_number_parameters 2344
_refine_ls_number_reflns 35877
_refine_ls_number_restraints 24
_refine_ls_restrained_S_all 1.181
_refine_ls_R_factor_all 0.0899
_refine_ls_R_factor_gt 0.0766
_refine_ls_shift/su_max 0.001
_refine_ls_shift/su_mean 0.000
_refine_ls_structure_factor_coef Fsqd
_refine_ls_weighting_details 'w=1/[\s^2^(Fo^2^)+(0.0266P)^2^+27.6982P] where P=(Fo^2^+2Fc^2^)/3'
_refine_ls_weighting_scheme calc
_refine_ls_wR_factor_gt 0.1402
_refine_ls_wR_factor_ref 0.1468
_reflns_Friedel_coverage 0.000
_reflns_number_gt 30741
_reflns_number_total 35877
_reflns_threshold_expression 'I > 2\s(I)'
_cod_data_source_file ja6b11156_si_002.cif
_cod_data_source_block SKG938N
_cod_depositor_comments
;
The following automatic conversions were performed:
'__computing_data_collection' tag replaced with
'_computing_data_collection' tag.

'__computing_molecular_graphics'
tag replaced with '_computing_molecular_graphics' tag.

Automatic conversion script
Id: cif_correct_tags 4268 2015-11-12 08:31:59Z antanas 

The following automatic conversions were performed:

'_exptl_absorpt_correction_type' value 'Multi-scan' changed to
'multi-scan' according to
/usr/data/users/saulius/crontab/automatic-downloads/rss-feeds/ACS/lib/dictionaries/cif_core.dic
dictionary named 'cif_core.dic' version 2.4.2 from 2011-04-26.

Automatic conversion script
Id: cif_fix_values 4268 2015-11-12 08:31:59Z antanas 

 Adding full bibliography for 4125369--4125372.cif.
;
_cod_database_code 4125372
_shelx_shelxl_version_number 2014/7
_shelx_space_group_comment
;
The symmetry employed for this shelxl refinement is uniquely defined
by the following loop, which should always be used as a source of
symmetry information in preference to the above space-group names.
They are only intended as comments.
;
_shelx_estimated_absorpt_t_min 0.802
_shelx_estimated_absorpt_t_max 0.802

loop_
_space_group_symop_operation_xyz
'x, y, z'
'-x, -y, -z'

loop_
_atom_site_label
_atom_site_type_symbol
_atom_site_fract_x
_atom_site_fract_y
_atom_site_fract_z
_atom_site_U_iso_or_equiv
_atom_site_adp_type
_atom_site_occupancy
_atom_site_site_symmetry_order
_atom_site_calc_flag
_atom_site_refinement_flags_posn
_atom_site_refinement_flags_adp
_atom_site_refinement_flags_occupancy
_atom_site_disorder_assembly
_atom_site_disorder_group
C1 C -0.0223(3) 0.7785(3) 0.66477(19) 0.0281(12) Uani 1 1 d . . . . .
C2 C -0.0435(3) 0.7796(3) 0.62580(19) 0.0299(13) Uani 1 1 d . . . . .
C3 C -0.1020(4) 0.8511(3) 0.6187(2) 0.0384(15) Uani 1 1 d . . . . .
H3 H -0.1195 0.8541 0.5932 0.046 Uiso 1 1 calc R U . . .
C4 C -0.1336(4) 0.9160(4) 0.6483(2) 0.0411(16) Uani 1 1 d . . . . .
C5 C -0.1078(4) 0.9154(3) 0.6847(2) 0.0405(15) Uani 1 1 d . . . . .
H5 H -0.1287 0.9622 0.7036 0.049 Uiso 1 1 calc R U . . .
C6 C -0.0509(4) 0.8458(3) 0.69363(19) 0.0305(13) Uani 1 1 d . . . . .
C7 C -0.0184(4) 0.8463(4) 0.7322(2) 0.0445(17) Uani 1 1 d . . . . .
H7 H 0.0169 0.7915 0.7355 0.053 Uiso 1 1 calc R U . . .
C8 C 0.0346(5) 0.8823(4) 0.7187(3) 0.058(2) Uani 1 1 d . . . . .
H8A H 0.0772 0.8555 0.6887 0.087 Uiso 1 1 calc R U . . .
H8B H 0.0012 0.9369 0.7165 0.087 Uiso 1 1 calc R U . . .
H8C H 0.0595 0.8777 0.7420 0.087 Uiso 1 1 calc R U . . .
C9 C -0.0851(5) 0.8856(4) 0.7781(2) 0.060(2) Uani 1 1 d . . . . .
H9A H -0.1179 0.8611 0.7858 0.090 Uiso 1 1 calc R U . . .
H9B H -0.0611 0.8810 0.8020 0.090 Uiso 1 1 calc R U . . .
H9C H -0.1195 0.9402 0.7765 0.090 Uiso 1 1 calc R U . . .
C10 C -0.0030(4) 0.7082(3) 0.59080(19) 0.0331(13) Uani 1 1 d . . . . .
H10 H 0.0353 0.6638 0.6026 0.040 Uiso 1 1 calc R U . . .
C11 C -0.0616(4) 0.6878(4) 0.5830(2) 0.0479(17) Uani 1 1 d . . . . .
H11A H -0.0314 0.6413 0.5601 0.072 Uiso 1 1 calc R U . . .
H11B H -0.0909 0.6783 0.6121 0.072 Uiso 1 1 calc R U . . .
H11C H -0.1005 0.7306 0.5718 0.072 Uiso 1 1 calc R U . . .
C12 C 0.0476(4) 0.7179(4) 0.5448(2) 0.0481(17) Uani 1 1 d . . . . .
H12A H 0.0737 0.6716 0.5223 0.072 Uiso 1 1 calc R U . . .
H12B H 0.0121 0.7628 0.5332 0.072 Uiso 1 1 calc R U . . .
H12C H 0.0893 0.7254 0.5495 0.072 Uiso 1 1 calc R U . . .
C13 C -0.2854(3) 0.5587(3) 0.63755(18) 0.0237(12) Uani 1 1 d . . . . .
C14 C -0.3612(3) 0.5644(3) 0.6533(2) 0.0331(14) Uani 1 1 d . . . . .
C15 C -0.3770(3) 0.5289(3) 0.6226(2) 0.0330(14) Uani 1 1 d . . . . .
H15 H -0.4270 0.5298 0.6316 0.040 Uiso 1 1 calc R U . . .
C16 C -0.3208(4) 0.4932(3) 0.5799(2) 0.0334(14) Uani 1 1 d . . . . .
C17 C -0.2485(4) 0.4909(3) 0.5645(2) 0.0329(13) Uani 1 1 d . . . . .
H17 H -0.2115 0.4666 0.5343 0.040 Uiso 1 1 calc R U . . .
C18 C -0.2295(3) 0.5246(3) 0.59379(18) 0.0278(12) Uani 1 1 d . . . . .
C19 C -0.1515(3) 0.5265(4) 0.57675(18) 0.0331(14) Uani 1 1 d . . . . .
H19 H -0.1438 0.5430 0.6040 0.040 Uiso 1 1 calc R U . . .
C20 C -0.1604(4) 0.5872(4) 0.5443(2) 0.0513(18) Uani 1 1 d . . . . .
H20A H -0.1102 0.5888 0.5331 0.077 Uiso 1 1 calc R U . . .
H20B H -0.1711 0.5738 0.5180 0.077 Uiso 1 1 calc R U . . .
H20C H -0.2056 0.6379 0.5609 0.077 Uiso 1 1 calc R U . . .
C21 C -0.0772(4) 0.4485(4) 0.5535(3) 0.057(2) Uani 1 1 d . . . . .
H21A H -0.0288 0.4532 0.5432 0.085 Uiso 1 1 calc R U . . .
H21B H -0.0713 0.4114 0.5754 0.085 Uiso 1 1 calc R U . . .
H21C H -0.0836 0.4305 0.5268 0.085 Uiso 1 1 calc R U . . .
C022 C -0.4210(3) 0.6061(4) 0.7007(2) 0.0405(16) Uani 1 1 d . . . . .
H022 H -0.3901 0.5884 0.7226 0.049 Uiso 1 1 calc R U . . .
C23 C -0.4895(4) 0.5891(5) 0.7180(3) 0.067(2) Uani 1 1 d . . . . .
H23A H -0.5255 0.6182 0.7488 0.100 Uiso 1 1 calc R U . . .
H23B H -0.5204 0.6044 0.6969 0.100 Uiso 1 1 calc R U . . .
H23C H -0.4668 0.5338 0.7194 0.100 Uiso 1 1 calc R U . . .
C024 C -0.4557(4) 0.6931(4) 0.7027(3) 0.059(2) Uani 1 1 d . . . . .
H02A H -0.4943 0.7192 0.7337 0.089 Uiso 1 1 calc R U . . .
H02B H -0.4114 0.7039 0.6955 0.089 Uiso 1 1 calc R U . . .
H02C H -0.4835 0.7121 0.6802 0.089 Uiso 1 1 calc R U . . .
C25 C 0.1657(3) 0.1327(3) 0.59778(18) 0.0244(12) Uani 1 1 d . . . . .
C26 C 0.2201(3) 0.1411(3) 0.56033(18) 0.0272(12) Uani 1 1 d . . . . .
C27 C 0.2925(3) 0.0757(3) 0.53580(18) 0.0302(13) Uani 1 1 d . . . . .
H27 H 0.3307 0.0797 0.5102 0.036 Uiso 1 1 calc R U . . .
C28 C 0.3089(3) 0.0042(3) 0.54880(19) 0.0297(13) Uani 1 1 d . . . . .
C29 C 0.2545(3) -0.0035(3) 0.58520(19) 0.0311(13) Uani 1 1 d . . . . .
H29 H 0.2671 -0.0532 0.5932 0.037 Uiso 1 1 calc R U . . .
C30 C 0.1813(3) 0.0608(3) 0.61041(18) 0.0262(12) Uani 1 1 d . . . . .
C31 C 0.1181(4) 0.0522(3) 0.6485(2) 0.0335(14) Uani 1 1 d . . . . .
H31 H 0.0769 0.1041 0.6672 0.040 Uiso 1 1 calc R U . . .
C32 C 0.1529(4) -0.0021(5) 0.6807(2) 0.060(2) Uani 1 1 d . . . . .
H32A H 0.1806 0.0155 0.6940 0.089 Uiso 1 1 calc R U . . .
H32B H 0.1089 -0.0028 0.7055 0.089 Uiso 1 1 calc R U . . .
H32C H 0.1916 -0.0541 0.6635 0.089 Uiso 1 1 calc R U . . .
C33 C 0.0749(4) 0.0259(5) 0.6276(3) 0.058(2) Uani 1 1 d . . . . .
H33A H 0.0526 0.0615 0.6068 0.087 Uiso 1 1 calc R U . . .
H33B H 0.1135 -0.0260 0.6103 0.087 Uiso 1 1 calc R U . . .
H33C H 0.0307 0.0253 0.6523 0.087 Uiso 1 1 calc R U . . .
C34 C 0.1984(4) 0.2186(3) 0.54320(18) 0.0305(13) Uani 1 1 d . . . . .
H34 H 0.1458 0.2588 0.5661 0.037 Uiso 1 1 calc R U . . .
C35 C 0.2609(4) 0.2418(4) 0.5389(2) 0.0421(16) Uani 1 1 d . . . . .
H35A H 0.2685 0.2426 0.5687 0.063 Uiso 1 1 calc R U . . .
H35B H 0.3127 0.2046 0.5156 0.063 Uiso 1 1 calc R U . . .
H35C H 0.2420 0.2933 0.5297 0.063 Uiso 1 1 calc R U . . .
C36 C 0.1849(5) 0.2168(4) 0.4975(2) 0.056(2) Uani 1 1 d . . . . .
H36A H 0.1445 0.2017 0.5012 0.084 Uiso 1 1 calc R U . . .
H36B H 0.1655 0.2681 0.4881 0.084 Uiso 1 1 calc R U . . .
H36C H 0.2362 0.1794 0.4740 0.084 Uiso 1 1 calc R U . . .
C37 C 0.4020(3) 0.3919(3) 0.62010(18) 0.0264(12) Uani 1 1 d . . . . .
C38 C 0.3946(3) 0.4041(3) 0.57655(18) 0.0259(12) Uani 1 1 d . . . . .
C39 C 0.4071(3) 0.4612(3) 0.55608(19) 0.0310(13) Uani 1 1 d . . . . .
H39 H 0.4021 0.4716 0.5267 0.037 Uiso 1 1 calc R U . . .
C40 C 0.4271(3) 0.5029(3) 0.5787(2) 0.0331(14) Uani 1 1 d . . . . .
C41 C 0.4369(3) 0.4885(3) 0.6206(2) 0.0342(14) Uani 1 1 d . . . . .
H41 H 0.4511 0.5177 0.6352 0.041 Uiso 1 1 calc R U . . .
C42 C 0.4260(3) 0.4308(3) 0.64176(19) 0.0295(13) Uani 1 1 d . . . . .
C43 C 0.4417(4) 0.4112(4) 0.6868(2) 0.0373(15) Uani 1 1 d . . . . .
H43 H 0.4315 0.3682 0.6958 0.045 Uiso 1 1 calc R U . . .
C44 C 0.3856(4) 0.4785(4) 0.7257(2) 0.0521(18) Uani 1 1 d . . . . .
H44A H 0.3981 0.4630 0.7539 0.078 Uiso 1 1 calc R U . . .
H44B H 0.3933 0.5220 0.7174 0.078 Uiso 1 1 calc R U . . .
H44C H 0.3291 0.4937 0.7309 0.078 Uiso 1 1 calc R U . . .
C45 C 0.5305(4) 0.3824(4) 0.6803(2) 0.0506(18) Uani 1 1 d . . . . .
H45A H 0.5659 0.3390 0.6551 0.076 Uiso 1 1 calc R U . . .
H45B H 0.5416 0.4242 0.6729 0.076 Uiso 1 1 calc R U . . .
H45C H 0.5408 0.3654 0.7089 0.076 Uiso 1 1 calc R U . . .
C46 C 0.3753(4) 0.3549(3) 0.55227(19) 0.0318(13) Uani 1 1 d . . . . .
H46 H 0.3285 0.3533 0.5750 0.038 Uiso 1 1 calc R U . . .
C47 C 0.3509(4) 0.3869(4) 0.5108(2) 0.0414(16) Uani 1 1 d . . . . .
H47A H 0.3394 0.3527 0.4968 0.062 Uiso 1 1 calc R U . . .
H47B H 0.3022 0.4384 0.5209 0.062 Uiso 1 1 calc R U . . .
H47C H 0.3953 0.3901 0.4881 0.062 Uiso 1 1 calc R U . . .
C48 C 0.4472(4) 0.2719(3) 0.5374(2) 0.0459(17) Uani 1 1 d . . . . .
H48A H 0.4337 0.2412 0.5219 0.069 Uiso 1 1 calc R U . . .
H48B H 0.4950 0.2718 0.5162 0.069 Uiso 1 1 calc R U . . .
H48C H 0.4591 0.2495 0.5646 0.069 Uiso 1 1 calc R U . . .
C49 C -0.2647(3) 0.3373(3) 0.85588(19) 0.0294(13) Uani 1 1 d . . . . .
C50 C -0.2693(3) 0.3475(3) 0.90166(19) 0.0310(13) Uani 1 1 d . . . . .
C51 C -0.3447(4) 0.3763(4) 0.9357(2) 0.0376(15) Uani 1 1 d . . . . .
H51 H -0.3507 0.3856 0.9671 0.045 Uiso 1 1 calc R U . . .
C52 C -0.4107(4) 0.3913(4) 0.9241(2) 0.0370(14) Uani 1 1 d . . . . .
C53 C -0.4052(4) 0.3807(3) 0.8790(2) 0.0363(14) Uani 1 1 d . . . . .
H53 H -0.4522 0.3928 0.8720 0.044 Uiso 1 1 calc R U . . .
C54 C -0.3311(3) 0.3524(3) 0.84390(19) 0.0319(13) Uani 1 1 d . . . . .
C55 C -0.3242(4) 0.3396(4) 0.79362(19) 0.0350(14) Uani 1 1 d . . . . .
H55 H -0.2653 0.3075 0.7747 0.042 Uiso 1 1 calc R U . . .
C56 C -0.3661(4) 0.2957(4) 0.7895(2) 0.0517(18) Uani 1 1 d . . . . .
H56A H -0.3426 0.2469 0.8017 0.078 Uiso 1 1 calc R U . . .
H56B H -0.4243 0.3269 0.8071 0.078 Uiso 1 1 calc R U . . .
H56C H -0.3584 0.2850 0.7570 0.078 Uiso 1 1 calc R U . . .
C57 C -0.3595(4) 0.4155(4) 0.7749(2) 0.0433(16) Uani 1 1 d . . . . .
H57A H -0.3320 0.4428 0.7778 0.065 Uiso 1 1 calc R U . . .
H57B H -0.3518 0.4054 0.7423 0.065 Uiso 1 1 calc R U . . .
H57C H -0.4177 0.4473 0.7924 0.065 Uiso 1 1 calc R U . . .
C58 C -0.1940(4) 0.3295(4) 0.9129(2) 0.0437(16) Uani 1 1 d . . . . .
H58 H -0.1610 0.3449 0.8879 0.052 Uiso 1 1 calc R U . . .
C59 C -0.2129(5) 0.3726(4) 0.9586(3) 0.062(2) Uani 1 1 d . . . . .
H59A H -0.2460 0.4282 0.9588 0.092 Uiso 1 1 calc R U . . .
H59B H -0.2429 0.3565 0.9839 0.092 Uiso 1 1 calc R U . . .
H59C H -0.1621 0.3608 0.9626 0.092 Uiso 1 1 calc R U . . .
C60 C -0.1433(5) 0.2441(4) 0.9124(3) 0.072(2) Uani 1 1 d . . . . .
H60A H -0.1312 0.2166 0.8829 0.108 Uiso 1 1 calc R U . . .
H60B H -0.0924 0.2321 0.9163 0.108 Uiso 1 1 calc R U . . .
H60C H -0.1731 0.2278 0.9376 0.108 Uiso 1 1 calc R U . . .
C61 C -0.3425(3) 0.7300(3) 0.89225(19) 0.0306(13) Uani 1 1 d . . . . .
C62 C -0.4069(4) 0.7780(3) 0.8774(2) 0.0353(14) Uani 1 1 d . . . . .
C63 C -0.4819(4) 0.7879(4) 0.9029(2) 0.0452(17) Uani 1 1 d . . . . .
H63 H -0.5269 0.8183 0.8931 0.054 Uiso 1 1 calc R U . . .
C64 C -0.4929(4) 0.7550(4) 0.9421(2) 0.0454(16) Uani 1 1 d . . . . .
C65 C -0.4292(4) 0.7094(4) 0.9567(2) 0.0398(15) Uani 1 1 d . . . . .
H65 H -0.4378 0.6866 0.9837 0.048 Uiso 1 1 calc R U . . .
C66 C -0.3519(4) 0.6960(3) 0.93237(19) 0.0328(13) Uani 1 1 d . . . . .
C067 C -0.2811(4) 0.6487(4) 0.9488(2) 0.0421(16) Uani 1 1 d . . . . .
H067 H -0.2307 0.6228 0.9210 0.050 Uiso 1 1 calc R U . . .
C68 C -0.2872(6) 0.5872(5) 0.9757(4) 0.104(4) Uani 1 1 d . . . . .
H68A H -0.2931 0.5536 0.9570 0.157 Uiso 1 1 calc R U . . .
H68B H -0.2379 0.5567 0.9835 0.157 Uiso 1 1 calc R U . . .
H68C H -0.3345 0.6114 1.0040 0.157 Uiso 1 1 calc R U . . .
C69 C -0.2720(6) 0.7000(5) 0.9779(3) 0.094(3) Uani 1 1 d . . . . .
H69A H -0.2680 0.7403 0.9607 0.140 Uiso 1 1 calc R U . . .
H69B H -0.3194 0.7239 1.0063 0.140 Uiso 1 1 calc R U . . .
H69C H -0.2228 0.6692 0.9857 0.140 Uiso 1 1 calc R U . . .
C70 C -0.3967(4) 0.8206(3) 0.8364(2) 0.0446(16) Uani 1 1 d . . . . .
H70 H -0.3391 0.8083 0.8249 0.054 Uiso 1 1 calc R U . . .
C071 C -0.4510(5) 0.9076(4) 0.8513(3) 0.084(3) Uani 1 1 d . . . . .
H07A H -0.4437 0.9340 0.8245 0.126 Uiso 1 1 calc R U . . .
H07B H -0.5079 0.9211 0.8641 0.126 Uiso 1 1 calc R U . . .
H07C H -0.4365 0.9235 0.8747 0.126 Uiso 1 1 calc R U . . .
C72 C -0.4121(4) 0.7937(4) 0.7967(2) 0.059(2) Uani 1 1 d . . . . .
H72A H -0.4051 0.8222 0.7710 0.088 Uiso 1 1 calc R U . . .
H72B H -0.3736 0.7384 0.7864 0.088 Uiso 1 1 calc R U . . .
H72C H -0.4677 0.8033 0.8073 0.088 Uiso 1 1 calc R U . . .
C73 C 0.1525(3) 0.6021(3) 0.86969(17) 0.0228(11) Uani 1 1 d . . . . .
C74 C 0.1697(3) 0.6615(3) 0.86119(18) 0.0283(12) Uani 1 1 d . . . . .
C75 C 0.1415(3) 0.7167(3) 0.8979(2) 0.0345(14) Uani 1 1 d . . . . .
H75 H 0.1527 0.7574 0.8931 0.041 Uiso 1 1 calc R U . . .
C76 C 0.0972(4) 0.7137(4) 0.9413(2) 0.0356(14) Uani 1 1 d . . . . .
C77 C 0.0807(3) 0.6558(3) 0.94911(19) 0.0315(13) Uani 1 1 d . . . . .
H77 H 0.0509 0.6542 0.9794 0.038 Uiso 1 1 calc R U . . .
C78 C 0.1069(3) 0.5986(3) 0.91328(18) 0.0285(13) Uani 1 1 d . . . . .
C79 C 0.0841(4) 0.5373(4) 0.9219(2) 0.0378(15) Uani 1 1 d . . . . .
H79 H 0.1097 0.5019 0.8923 0.045 Uiso 1 1 calc R U . . .
C81 C 0.2147(4) 0.6679(4) 0.81315(19) 0.0360(14) Uani 1 1 d . . . . .
H81 H 0.2357 0.6199 0.7923 0.043 Uiso 1 1 calc R U . . .
C081 C -0.0069(4) 0.5721(4) 0.9363(2) 0.0505(18) Uani 1 1 d . . . . .
H08A H -0.0199 0.5311 0.9416 0.076 Uiso 1 1 calc R U . . .
H08B H -0.0339 0.6088 0.9647 0.076 Uiso 1 1 calc R U . . .
H08C H -0.0259 0.5990 0.9118 0.076 Uiso 1 1 calc R U . . .
C82 C 0.1564(4) 0.7363(4) 0.7953(2) 0.0477(17) Uani 1 1 d . . . . .
H82A H 0.1859 0.7401 0.7643 0.071 Uiso 1 1 calc R U . . .
H82B H 0.1126 0.7288 0.7942 0.071 Uiso 1 1 calc R U . . .
H82C H 0.1333 0.7839 0.8160 0.071 Uiso 1 1 calc R U . . .
C83 C 0.2871(4) 0.6752(4) 0.8120(2) 0.0499(18) Uani 1 1 d . . . . .
H83A H 0.3145 0.6793 0.7805 0.075 Uiso 1 1 calc R U . . .
H83B H 0.2679 0.7215 0.8327 0.075 Uiso 1 1 calc R U . . .
H83C H 0.3251 0.6296 0.8219 0.075 Uiso 1 1 calc R U . . .
C84 C 0.2859(3) 0.1461(3) 0.83105(19) 0.0290(13) Uani 1 1 d . . . . .
C85 C 0.3666(3) 0.1074(3) 0.80384(19) 0.0303(13) Uani 1 1 d . . . . .
C86 C 0.4237(4) 0.0958(3) 0.8238(2) 0.0401(15) Uani 1 1 d . . . . .
H86 H 0.4797 0.0709 0.8057 0.048 Uiso 1 1 calc R U . . .
C87 C 0.3983(4) 0.1207(4) 0.8699(2) 0.0435(17) Uani 1 1 d . . . . .
C88 C 0.3185(4) 0.1565(4) 0.8971(2) 0.0453(17) Uani 1 1 d . . . . .
H88 H 0.3034 0.1713 0.9291 0.054 Uiso 1 1 calc R U . . .
C89 C 0.2591(4) 0.1714(4) 0.8785(2) 0.0396(15) Uani 1 1 d . . . . .
C90 C 0.1699(4) 0.2126(4) 0.9071(2) 0.0510(19) Uani 1 1 d . . . . .
H90 H 0.1394 0.2500 0.8887 0.061 Uiso 1 1 calc R U . . .
C91 C 0.1495(5) 0.2581(6) 0.9528(2) 0.087(3) Uani 1 1 d . . . . .
H91A H 0.1687 0.2947 0.9466 0.130 Uiso 1 1 calc R U . . .
H91B H 0.0906 0.2863 0.9688 0.130 Uiso 1 1 calc R U . . .
H91C H 0.1762 0.2223 0.9723 0.130 Uiso 1 1 calc R U . . .
C92 C 0.1400(5) 0.1564(6) 0.9170(3) 0.082(3) Uani 1 1 d . . . . .
H92A H 0.0822 0.1843 0.9356 0.124 Uiso 1 1 calc R U . . .
H92B H 0.1481 0.1308 0.8879 0.124 Uiso 1 1 calc R U . . .
H92C H 0.1705 0.1177 0.9340 0.124 Uiso 1 1 calc R U . . .
C93 C 0.3961(4) 0.0759(3) 0.7529(2) 0.0406(16) Uani 1 1 d . . . . .
H93 H 0.3481 0.0837 0.7455 0.049 Uiso 1 1 calc R U . . .
C94 C 0.4300(4) 0.1205(4) 0.7225(2) 0.058(2) Uani 1 1 d . . . . .
H94A H 0.3890 0.1756 0.7297 0.087 Uiso 1 1 calc R U . . .
H94B H 0.4785 0.1122 0.7281 0.087 Uiso 1 1 calc R U . . .
H94C H 0.4444 0.1024 0.6900 0.087 Uiso 1 1 calc R U . . .
C95 C 0.4583(4) -0.0106(4) 0.7428(2) 0.056(2) Uani 1 1 d . . . . .
H95A H 0.4348 -0.0378 0.7629 0.084 Uiso 1 1 calc R U . . .
H95B H 0.4729 -0.0296 0.7105 0.084 Uiso 1 1 calc R U . . .
H95C H 0.5069 -0.0197 0.7486 0.084 Uiso 1 1 calc R U . . .
C97 C 0.0809(6) 0.4507(5) 0.6213(2) 0.072(3) Uani 1 1 d . . . . .
H97A H 0.0301 0.4905 0.6440 0.108 Uiso 1 1 calc R U . . .
H97B H 0.1194 0.4195 0.6368 0.108 Uiso 1 1 calc R U . . .
H97C H 0.0700 0.4174 0.6059 0.108 Uiso 1 1 calc R U . . .
C98 C 0.1154(4) 0.4873(4) 0.5871(2) 0.0448(16) Uani 1 1 d . . . . .
C99 C 0.2156(3) 0.6053(3) 0.61388(19) 0.0310(13) Uani 1 1 d . . . . .
H99 H 0.2064 0.5721 0.5988 0.037 Uiso 1 1 calc R U . . .
C100 C 0.2279(4) 0.6599(3) 0.5905(2) 0.0347(14) Uani 1 1 d . . . . .
H100 H 0.2276 0.6639 0.5598 0.042 Uiso 1 1 calc R U . . .
C101 C 0.2405(4) 0.7084(3) 0.6125(2) 0.0359(14) Uani 1 1 d . . . . .
C102 C 0.2419(4) 0.7003(4) 0.6571(2) 0.0446(16) Uani 1 1 d . . . . .
H102 H 0.2512 0.7326 0.6730 0.054 Uiso 1 1 calc R U . . .
C103 C 0.2295(4) 0.6443(3) 0.6776(2) 0.0367(14) Uani 1 1 d . . . . .
H103 H 0.2305 0.6385 0.7081 0.044 Uiso 1 1 calc R U . . .
C104 C 0.2526(5) 0.7679(4) 0.5904(2) 0.0496(18) Uani 1 1 d . . . . .
C105 C -0.2643(4) 0.7505(3) 0.6589(2) 0.0365(14) Uani 1 1 d . . . . .
H105 H -0.2540 0.7010 0.6496 0.044 Uiso 1 1 calc R U . . .
C106 C -0.3014(4) 0.8106(4) 0.6357(2) 0.0401(15) Uani 1 1 d . . . . .
H106 H -0.3162 0.8027 0.6109 0.048 Uiso 1 1 calc R U . . .
C107 C -0.3161(4) 0.8818(3) 0.6496(2) 0.0372(15) Uani 1 1 d . . . . .
C108 C -0.2970(4) 0.8928(4) 0.6865(2) 0.0467(17) Uani 1 1 d . . . . .
H108 H -0.3090 0.9424 0.6972 0.056 Uiso 1 1 calc R U . . .
C109 C -0.2599(4) 0.8301(4) 0.7077(2) 0.0427(16) Uani 1 1 d . . . . .
H109 H -0.2462 0.8373 0.7332 0.051 Uiso 1 1 calc R U . . .
C110 C -0.3502(4) 0.9442(4) 0.6237(3) 0.0489(18) Uani 1 1 d . . . . .
C111 C -0.0765(3) 0.2582(3) 0.60327(19) 0.0309(13) Uani 1 1 d . . . . .
H111 H -0.0207 0.2352 0.5997 0.037 Uiso 1 1 calc R U . . .
C112 C -0.0978(4) 0.2323(3) 0.5722(2) 0.0395(15) Uani 1 1 d . . . . .
H112 H -0.0574 0.1920 0.5475 0.047 Uiso 1 1 calc R U . . .
C113 C -0.1786(4) 0.2660(4) 0.5776(2) 0.0474(18) Uani 1 1 d . . . . .
C114 C -0.2356(4) 0.3239(4) 0.6135(2) 0.0446(17) Uani 1 1 d . . . . .
H114 H -0.2918 0.3474 0.6179 0.053 Uiso 1 1 calc R U . . .
C115 C 0.1165(5) 0.4890(4) 0.9578(2) 0.0532(19) Uani 1 1 d . . . . .
H11D H 0.1005 0.4499 0.9624 0.080 Uiso 1 1 calc R U . . .
H11E H 0.1758 0.4634 0.9467 0.080 Uiso 1 1 calc R U . . .
H11F H 0.0938 0.5226 0.9870 0.080 Uiso 1 1 calc R U . . .
C116 C -0.1889(12) 0.2443(11) 0.5351(7) 0.050(3) Uani 0.481(14) 1 d . U P A 1
C117 C 0.3918(3) 0.1121(3) 0.60683(19) 0.0321(13) Uani 1 1 d . . . . .
H117 H 0.3940 0.1547 0.5941 0.039 Uiso 1 1 calc R U . . .
C118 C 0.4554(3) 0.0395(3) 0.5877(2) 0.0344(14) Uani 1 1 d . . . . .
H118 H 0.5013 0.0319 0.5624 0.041 Uiso 1 1 calc R U . . .
C119 C 0.4520(3) -0.0231(3) 0.6058(2) 0.0334(14) Uani 1 1 d . . . . .
C120 C 0.2192(5) 0.9572(4) 0.4800(3) 0.063(2) Uani 1 1 d . . . . .
H12D H 0.2212 0.9309 0.5072 0.094 Uiso 1 1 calc R U . . .
H12E H 0.2682 0.9605 0.4673 0.094 Uiso 1 1 calc R U . . .
H12F H 0.2161 0.9281 0.4567 0.094 Uiso 1 1 calc R U . . .
C121 C 0.3233(3) 0.0652(3) 0.65991(19) 0.0304(13) Uani 1 1 d . . . . .
H121 H 0.2771 0.0745 0.6855 0.036 Uiso 1 1 calc R U . . .
C122 C 0.5191(4) -0.1007(4) 0.5876(2) 0.0415(16) Uani 1 1 d . . . . .
C123 C 0.0623(4) 0.1121(4) 0.8252(2) 0.0491(18) Uani 1 1 d . . . . .
H123 H 0.0976 0.1264 0.8306 0.059 Uiso 1 1 calc R U . . .
C124 C 0.0534(5) 0.0548(4) 0.8477(3) 0.065(2) Uani 1 1 d . . . . .
H124 H 0.0811 0.0309 0.8686 0.078 Uiso 1 1 calc R U . . .
C125 C 0.0031(5) 0.0336(4) 0.8386(3) 0.058(2) Uani 1 1 d . . . . .
C126 C -0.0368(4) 0.0694(4) 0.8092(2) 0.0509(18) Uani 1 1 d . . . . .
H126 H -0.0717 0.0556 0.8029 0.061 Uiso 1 1 calc R U . . .
C127 C -0.0255(4) 0.1265(4) 0.7886(2) 0.0406(15) Uani 1 1 d . . . . .
H127 H -0.0536 0.1517 0.7680 0.049 Uiso 1 1 calc R U . . .
C128 C -0.0063(7) -0.0260(6) 0.8615(3) 0.097(4) Uani 1 1 d . . . . .
C129 C -0.4410(3) 0.6314(3) 0.8274(2) 0.0369(14) Uani 1 1 d . . . . .
H129 H -0.4259 0.6491 0.7992 0.044 Uiso 1 1 calc R U . . .
C132 C -0.4831(4) 0.5817(4) 0.9080(2) 0.0425(16) Uani 1 1 d . . . . .
H132 H -0.4966 0.5634 0.9363 0.051 Uiso 1 1 calc R U . . .
C133 C -0.4040(4) 0.5585(4) 0.88322(19) 0.0367(14) Uani 1 1 d . . . . .
H133 H -0.3629 0.5241 0.8950 0.044 Uiso 1 1 calc R U . . .
C134 C -0.6283(4) 0.6612(5) 0.9170(2) 0.0542(19) Uani 1 1 d . . . . .
C135 C -0.0640(4) 0.7705(3) 0.8892(2) 0.0344(14) Uani 1 1 d . . . . .
H135 H -0.0081 0.7328 0.8816 0.041 Uiso 1 1 calc R U . . .
C136 C -0.0989(4) 0.8296(4) 0.9241(2) 0.0442(16) Uani 1 1 d . . . . .
H136 H -0.0672 0.8330 0.9402 0.053 Uiso 1 1 calc R U . . .
C137 C -0.1792(4) 0.8837(4) 0.9359(2) 0.0510(18) Uani 1 1 d . . . . .
C138 C -0.2224(4) 0.8784(4) 0.9103(3) 0.074(3) Uani 1 1 d . . . . .
H138 H -0.2782 0.9159 0.9169 0.089 Uiso 1 1 calc R U . . .
C139 C -0.1830(4) 0.8182(4) 0.8757(3) 0.0533(19) Uani 1 1 d . . . . .
H139 H -0.2124 0.8151 0.8579 0.064 Uiso 1 1 calc R U . . .
C140 C -0.2184(5) 0.9456(5) 0.9734(3) 0.081(3) Uani 1 1 d . . . . .
C141 C 0.3841(4) 0.3098(4) 0.7931(2) 0.0431(16) Uani 1 1 d . . . . .
H141 H 0.4029 0.3054 0.7605 0.052 Uiso 1 1 calc R U . . .
C142 C 0.4402(4) 0.2894(4) 0.8153(2) 0.0472(17) Uani 1 1 d . . . . .
H142 H 0.4957 0.2714 0.7985 0.057 Uiso 1 1 calc R U . . .
C143 C 0.4119(4) 0.2965(3) 0.8624(2) 0.0359(14) Uani 1 1 d . . . . .
C144 C 0.3323(4) 0.3209(4) 0.8850(2) 0.0484(17) Uani 1 1 d . . . . .
H144 H 0.3120 0.3259 0.9176 0.058 Uiso 1 1 calc R U . . .
C145 C 0.2813(4) 0.3384(4) 0.8601(2) 0.0458(17) Uani 1 1 d . . . . .
H145 H 0.2262 0.3536 0.8760 0.055 Uiso 1 1 calc R U . . .
C146 C 0.4667(4) 0.2784(4) 0.8880(2) 0.0450(16) Uani 1 1 d . . . . .
C147 C -0.2101(3) 0.3472(3) 0.6428(2) 0.0317(13) Uani 1 1 d . . . . .
H147 H -0.2493 0.3881 0.6673 0.038 Uiso 1 1 calc R U . . .
C148 C 0.3838(3) -0.0097(3) 0.6423(2) 0.0360(14) Uani 1 1 d . . . . .
H148 H 0.3791 -0.0514 0.6548 0.043 Uiso 1 1 calc R U . . .
C149 C 0.1481(5) 1.0343(5) 0.4930(3) 0.0520(18) Uani 1 1 d . . . . .
C150 C -0.5216(4) 0.6571(4) 0.8498(2) 0.0397(15) Uani 1 1 d . . . . .
H150 H -0.5615 0.6911 0.8372 0.048 Uiso 1 1 calc R U . . .
C151 C -0.5431(3) 0.6322(3) 0.8912(2) 0.0353(14) Uani 1 1 d . . . . .
C152 C 0.5680(7) 0.1804(6) 0.6333(4) 0.132(5) Uani 1 1 d . . . . .
H15A H 0.5113 0.2190 0.6378 0.197 Uiso 1 1 calc R U . . .
H15B H 0.5783 0.1291 0.6247 0.197 Uiso 1 1 calc R U . . .
H15C H 0.6038 0.1919 0.6086 0.197 Uiso 1 1 calc R U . . .
C153 C 0.5838(7) 0.1825(6) 0.6752(5) 0.106(4) Uani 1 1 d . . . . .
C154 C 0.5412(6) 0.2577(5) 0.4085(3) 0.087(3) Uani 1 1 d . . . . .
H15D H 0.4969 0.2522 0.4062 0.131 Uiso 1 1 calc R U . . .
H15E H 0.5213 0.3122 0.4173 0.131 Uiso 1 1 calc R U . . .
H15F H 0.5613 0.2281 0.4320 0.131 Uiso 1 1 calc R U . . .
C155 C 0.6052(6) 0.2296(6) 0.3653(3) 0.081(3) Uani 1 1 d . . . . .
C156 C 0.3062(5) 0.5209(5) 0.9217(3) 0.066(2) Uani 1 1 d . . . . .
H15G H 0.3295 0.5111 0.9463 0.100 Uiso 1 1 calc R U . . .
H15H H 0.2780 0.4923 0.9240 0.100 Uiso 1 1 calc R U . . .
H15I H 0.2675 0.5762 0.9249 0.100 Uiso 1 1 calc R U . . .
C157 C 0.3695(5) 0.4963(4) 0.8779(3) 0.057(2) Uani 1 1 d . . . . .
C158 C 0.2369(6) 0.8744(6) 0.7754(3) 0.097(3) Uani 1 1 d . . . . .
H15J H 0.2114 0.8823 0.8089 0.145 Uiso 1 1 calc R U . . .
H15K H 0.2845 0.8222 0.7652 0.145 Uiso 1 1 calc R U . . .
H15L H 0.1979 0.8806 0.7607 0.145 Uiso 1 1 calc R U . . .
C159 C 0.2620(6) 0.9310(6) 0.7623(3) 0.078(3) Uani 1 1 d . . . . .
C161 C 0.8281(9) 0.1128(8) 0.0151(5) 0.164(6) Uani 1 1 d . . . . .
H16A H 0.8800 0.0841 -0.0103 0.245 Uiso 1 1 calc R U . . .
H16B H 0.8083 0.1681 0.0163 0.245 Uiso 1 1 calc R U . . .
H16C H 0.7884 0.1024 0.0100 0.245 Uiso 1 1 calc R U . . .
C162 C 0.3448(7) 0.8879(7) 0.8463(5) 0.105(4) Uani 1 1 d . . . . .
C163 C 0.3097(7) 0.9681(6) 0.8661(4) 0.119(4) Uani 1 1 d . . . . .
H16D H 0.3026 0.9707 0.8990 0.178 Uiso 1 1 calc R U . . .
H16E H 0.2570 1.0004 0.8623 0.178 Uiso 1 1 calc R U . . .
H16F H 0.3462 0.9868 0.8503 0.178 Uiso 1 1 calc R U . . .
C164 C 0.8087(7) 0.1655(6) 0.6804(3) 0.117(4) Uani 1 1 d . . . . .
H16G H 0.7500 0.1901 0.6876 0.176 Uiso 1 1 calc R U . . .
H16H H 0.8371 0.1261 0.6531 0.176 Uiso 1 1 calc R U . . .
H16I H 0.8246 0.2045 0.6741 0.176 Uiso 1 1 calc R U . . .
C165 C 0.8308(6) 0.1289(5) 0.7201(4) 0.077(3) Uani 1 1 d . . . . .
C166 C 0.0582(3) 0.4150(3) 0.73589(18) 0.0285(12) Uani 1 1 d . . . . .
C167 C -0.0263(3) 0.4708(3) 0.7464(2) 0.0409(15) Uani 1 1 d . . . . .
H16J H -0.0590 0.4493 0.7638 0.061 Uiso 1 1 calc R U . . .
H16K H -0.0375 0.4840 0.7176 0.061 Uiso 1 1 calc R U . . .
H16L H -0.0402 0.5173 0.7648 0.061 Uiso 1 1 calc R U . . .
C168 C -0.0306(5) 1.0017(5) 0.5605(3) 0.060(2) Uani 1 1 d . . . . .
C169 C 0.0307(5) 0.9216(5) 0.5564(3) 0.071(2) Uani 1 1 d . . . . .
H16M H 0.0292 0.9073 0.5872 0.106 Uiso 1 1 calc R U . . .
H16N H 0.0844 0.9140 0.5392 0.106 Uiso 1 1 calc R U . . .
H16O H 0.0201 0.8891 0.5401 0.106 Uiso 1 1 calc R U . . .
C170 C 0.6801(9) 0.0117(10) 0.7945(4) 0.135(6) Uani 1 1 d . . . . .
C171 C 0.6616(8) 0.0873(7) 0.7999(5) 0.144(5) Uani 1 1 d . . . . .
H17A H 0.6300 0.1104 0.8323 0.216 Uiso 1 1 calc R U . . .
H17B H 0.6298 0.1165 0.7805 0.216 Uiso 1 1 calc R U . . .
H17C H 0.7120 0.0886 0.7908 0.216 Uiso 1 1 calc R U . . .
C172 C 0.9732(4) 0.4338(4) 0.8575(2) 0.0498(18) Uani 1 1 d . . . . .
H17D H 0.9262 0.4860 0.8628 0.075 Uiso 1 1 calc R U . . .
H17E H 0.9706 0.3999 0.8371 0.075 Uiso 1 1 calc R U . . .
H17F H 1.0232 0.4351 0.8433 0.075 Uiso 1 1 calc R U . . .
C173 C 0.9726(4) 0.4054(4) 0.9008(2) 0.0521(18) Uani 1 1 d . . . . .
C176 C 0.5302(8) 0.9064(6) 0.9866(4) 0.108(4) Uani 1 1 d . . . . .
C177 C 0.4528(6) 0.9162(7) 1.0135(4) 0.119(4) Uani 1 1 d . . . . .
H17G H 0.4266 0.9567 1.0399 0.178 Uiso 1 1 calc R U . . .
H17H H 0.4605 0.8677 1.0246 0.178 Uiso 1 1 calc R U . . .
H17I H 0.4184 0.9309 0.9943 0.178 Uiso 1 1 calc R U . . .
Cl1 Cl -0.20946(11) 1.00374(10) 0.64018(7) 0.0634(5) Uani 1 1 d . . . . .
Cl2 Cl -0.34151(11) 0.44511(10) 0.54435(6) 0.0474(4) Uani 1 1 d . . . . .
Cl3 Cl 0.40120(9) -0.07768(9) 0.51782(6) 0.0462(4) Uani 1 1 d . . . . .
Cl4 Cl 0.44045(10) 0.57554(9) 0.55254(6) 0.0474(4) Uani 1 1 d . . . . .
Cl5 Cl -0.50606(10) 0.42712(11) 0.96738(6) 0.0508(4) Uani 1 1 d . . . . .
Cl6 Cl -0.58930(11) 0.77206(12) 0.97352(7) 0.0668(6) Uani 1 1 d . . . . .
Cl7 Cl 0.06130(11) 0.78538(10) 0.98647(5) 0.0476(4) Uani 1 1 d . . . . .
Cl8 Cl 0.47087(12) 0.10658(11) 0.89456(7) 0.0660(6) Uani 1 1 d . . . . .
N1 N 0.2161(3) 0.5972(3) 0.65680(15) 0.0284(10) Uani 1 1 d . . . . .
N2 N 0.2631(5) 0.8139(4) 0.5731(2) 0.074(2) Uani 1 1 d . . . . .
N3 N -0.2425(3) 0.7597(3) 0.69386(15) 0.0311(11) Uani 1 1 d . . . . .
N4 N -0.3755(4) 0.9924(4) 0.6033(2) 0.0681(19) Uani 1 1 d . . . . .
N5 N -0.1313(3) 0.3140(3) 0.63790(15) 0.0255(10) Uani 1 1 d . . . . .
N6 N -0.2004(12) 0.2275(10) 0.5043(7) 0.082(4) Uani 0.481(14) 1 d . U P A 1
N7 N 0.3263(3) 0.1258(2) 0.64274(15) 0.0255(10) Uani 1 1 d . . . . .
N8 N 0.5723(3) -0.1620(3) 0.5747(2) 0.0572(16) Uani 1 1 d . . . . .
N9 N 0.0228(3) 0.1476(3) 0.79639(16) 0.0332(11) Uani 1 1 d . . . . .
N10 N -0.0142(8) -0.0726(6) 0.8798(4) 0.162(5) Uani 1 1 d . . . . .
N11 N -0.3825(3) 0.5823(2) 0.84344(15) 0.0264(10) Uani 1 1 d . . . . .
N12 N -0.6948(4) 0.6845(5) 0.9374(2) 0.080(2) Uani 1 1 d . . . . .
N13 N -0.1055(3) 0.7637(3) 0.86536(16) 0.0299(11) Uani 1 1 d . . . . .
N14 N -0.2482(5) 0.9944(5) 1.0032(3) 0.113(3) Uani 1 1 d . . . . .
N15 N 0.3066(3) 0.3348(3) 0.81455(16) 0.0299(11) Uani 1 1 d . . . . .
N16 N 0.5089(4) 0.2642(4) 0.9091(2) 0.0652(18) Uani 1 1 d . . . . .
N17 N 0.1417(4) 0.5153(3) 0.5606(2) 0.0563(16) Uani 1 1 d . . . . .
N21 N 0.6951(10) -0.0470(10) 0.7898(5) 0.252(10) Uani 1 1 d . . . . .
N22 N 0.1239(3) 0.3706(3) 0.72742(19) 0.0512(16) Uani 1 1 d . . . . .
N23 N 0.5947(7) 0.1855(6) 0.7094(4) 0.134(4) Uani 1 1 d . . . . .
N24 N 0.4209(5) 0.4764(5) 0.8442(3) 0.097(3) Uani 1 1 d . . . . .
N26 N 0.8466(10) 0.0754(10) 0.0929(6) 0.234(9) Uani 1 1 d . . . . .
C178 C 0.8391(11) 0.0892(11) 0.0572(6) 0.191(9) Uani 1 1 d . . . . .
N28 N 0.2784(6) 0.9755(5) 0.7523(3) 0.106(3) Uani 1 1 d . . . . .
N29 N 0.6551(6) 0.2073(8) 0.3312(3) 0.155(5) Uani 1 1 d . . . . .
N30 N 0.3703(7) 0.8284(6) 0.8309(5) 0.153(5) Uani 1 1 d . . . . .
N31 N 0.0932(4) 1.0937(4) 0.5025(2) 0.0704(19) Uani 1 1 d . . . . .
N25 N -0.0790(5) 1.0637(4) 0.5632(3) 0.075(2) Uani 1 1 d . . . . .
N32 N 0.8425(6) 0.1021(5) 0.7509(4) 0.114(3) Uani 1 1 d . . . . .
N33 N 0.5930(6) 0.9027(6) 0.9671(4) 0.160(5) Uani 1 1 d . . . . .
N35 N 0.9730(5) 0.3825(4) 0.9346(2) 0.086(2) Uani 1 1 d . . . . .
O1 O 0.0321(2) 0.7077(2) 0.67386(12) 0.0251(8) Uani 1 1 d . . . . .
O2 O 0.0669(2) 0.5792(2) 0.69775(12) 0.0289(9) Uani 1 1 d . . . . .
O3 O -0.0681(2) 0.6631(2) 0.69021(13) 0.0311(9) Uani 1 1 d . . . . .
O4 O -0.0376(2) 0.7008(2) 0.75504(12) 0.0306(9) Uani 1 1 d . . . . .
O5 O -0.2690(2) 0.59430(19) 0.66717(12) 0.0237(8) Uani 1 1 d . . . . .
O6 O -0.1569(2) 0.5776(2) 0.69109(13) 0.0301(9) Uani 1 1 d . . . . .
O7 O -0.1728(2) 0.4643(2) 0.68069(13) 0.0345(10) Uani 1 1 d . . . . .
O8 O -0.2737(2) 0.5714(2) 0.74711(12) 0.0301(9) Uani 1 1 d . . . . .
O9 O 0.0915(2) 0.1978(2) 0.62169(12) 0.0242(8) Uani 1 1 d . . . . .
O10 O 0.0064(2) 0.3277(2) 0.66555(12) 0.0278(8) Uani 1 1 d . . . . .
O11 O 0.1556(2) 0.2589(2) 0.64982(12) 0.0292(9) Uani 1 1 d . . . . .
O12 O 0.0712(2) 0.2125(2) 0.70559(12) 0.0304(9) Uani 1 1 d . . . . .
O13 O 0.3906(2) 0.3343(2) 0.64060(12) 0.0254(8) Uani 1 1 d . . . . .
O14 O 0.2400(2) 0.42842(19) 0.66384(12) 0.0258(8) Uani 1 1 d . . . . .
O15 O 0.3017(2) 0.3443(2) 0.71934(12) 0.0274(8) Uani 1 1 d . . . . .
O16 O 0.2978(2) 0.2851(2) 0.65050(12) 0.0244(8) Uani 1 1 d . . . . .
O17 O -0.1876(2) 0.3040(2) 0.82185(12) 0.0276(8) Uani 1 1 d . . . . .
O18 O -0.1481(2) 0.3333(2) 0.74283(12) 0.0315(9) Uani 1 1 d . . . . .
O19 O -0.0730(2) 0.3286(2) 0.79460(13) 0.0318(9) Uani 1 1 d . . . . .
O20 O -0.2149(2) 0.4374(2) 0.81157(13) 0.0349(9) Uani 1 1 d . . . . .
O21 O -0.2653(2) 0.7186(2) 0.86883(12) 0.0277(8) Uani 1 1 d . . . . .
O22 O -0.2113(2) 0.6871(2) 0.78364(12) 0.0337(9) Uani 1 1 d . . . . .
O23 O -0.1192(2) 0.6275(2) 0.83059(12) 0.0272(8) Uani 1 1 d . . . . .
O24 O -0.2168(2) 0.5859(2) 0.83255(12) 0.0290(9) Uani 1 1 d . . . . .
O25 O 0.1853(2) 0.5432(2) 0.83403(11) 0.0240(8) Uani 1 1 d . . . . .
O26 O 0.1787(2) 0.5519(2) 0.75512(12) 0.0308(9) Uani 1 1 d . . . . .
O27 O 0.0507(2) 0.6091(2) 0.82454(12) 0.0305(9) Uani 1 1 d . . . . .
O28 O 0.1397(2) 0.4665(2) 0.80403(12) 0.0276(8) Uani 1 1 d . . . . .
O29 O 0.2270(2) 0.1564(2) 0.81279(12) 0.0276(8) Uani 1 1 d . . . . .
O30 O 0.2295(2) 0.2030(2) 0.73680(12) 0.0271(8) Uani 1 1 d . . . . .
O31 O 0.0986(2) 0.2445(2) 0.80175(12) 0.0285(9) Uani 1 1 d . . . . .
O32 O 0.1881(2) 0.2937(2) 0.80681(12) 0.0250(8) Uani 1 1 d . . . . .
P1 P -0.00394(8) 0.66017(8) 0.70662(5) 0.0240(3) Uani 1 1 d . . . . .
P2 P -0.21451(8) 0.54814(8) 0.69860(5) 0.0220(3) Uani 1 1 d . . . . .
P3 P 0.08119(8) 0.25213(8) 0.66365(5) 0.0226(3) Uani 1 1 d . . . . .
P4 P 0.30098(8) 0.34988(8) 0.67076(5) 0.0219(3) Uani 1 1 d . . . . .
P5 P -0.15432(8) 0.35446(8) 0.79066(5) 0.0238(3) Uani 1 1 d . . . . .
P6 P -0.19985(9) 0.65050(8) 0.82622(5) 0.0245(3) Uani 1 1 d . . . . .
P7 P 0.13512(8) 0.54287(8) 0.80232(5) 0.0233(3) Uani 1 1 d . . . . .
P8 P 0.18408(8) 0.22920(8) 0.78738(5) 0.0235(3) Uani 1 1 d . . . . .
Zn1 Zn 0.17700(4) 0.53057(4) 0.69562(2) 0.02660(15) Uani 1 1 d . . . . .
Zn2 Zn -0.16757(4) 0.66634(4) 0.71866(2) 0.02840(15) Uani 1 1 d . . . . .
Zn3 Zn -0.10503(4) 0.35899(3) 0.68471(2) 0.02294(14) Uani 1 1 d . . . . .
Zn4 Zn 0.23431(4) 0.23908(3) 0.67817(2) 0.02231(14) Uani 1 1 d . . . . .
Zn5 Zn 0.03257(4) 0.23917(4) 0.77073(2) 0.02783(15) Uani 1 1 d . . . . .
Zn6 Zn -0.26318(4) 0.54345(4) 0.80581(2) 0.02368(14) Uani 1 1 d . . . . .
Zn7 Zn -0.05069(4) 0.67071(3) 0.81501(2) 0.02351(14) Uani 1 1 d . . . . .
Zn8 Zn 0.22426(4) 0.36199(4) 0.77927(2) 0.02625(15) Uani 1 1 d . . . . .
C1A C -0.2158(11) 0.2391(10) 0.5538(6) 0.050(3) Uani 0.519(14) 1 d . U P A 2
N6A N -0.2382(11) 0.2203(9) 0.5298(6) 0.082(4) Uani 0.519(14) 1 d . U P A 2

loop_
_atom_site_aniso_label
_atom_site_aniso_U_11
_atom_site_aniso_U_22
_atom_site_aniso_U_33
_atom_site_aniso_U_23
_atom_site_aniso_U_13
_atom_site_aniso_U_12
C1 0.030(3) 0.022(3) 0.034(3) 0.011(2) -0.013(3) -0.014(3)
C2 0.032(3) 0.029(3) 0.030(3) 0.008(2) -0.012(3) -0.016(3)
C3 0.040(4) 0.034(4) 0.041(4) 0.017(3) -0.023(3) -0.015(3)
C4 0.044(4) 0.028(3) 0.045(4) 0.018(3) -0.018(3) -0.013(3)
C5 0.051(4) 0.022(3) 0.043(4) 0.003(3) -0.013(3) -0.017(3)
C6 0.043(3) 0.025(3) 0.030(3) 0.009(2) -0.014(3) -0.021(3)
C7 0.073(5) 0.035(4) 0.047(4) 0.016(3) -0.032(4) -0.036(4)
C8 0.075(5) 0.051(5) 0.066(5) 0.016(4) -0.032(4) -0.042(4)
C9 0.089(6) 0.049(5) 0.054(5) 0.004(4) -0.029(4) -0.041(5)
C10 0.038(3) 0.031(3) 0.038(3) 0.009(3) -0.021(3) -0.018(3)
C11 0.053(4) 0.058(5) 0.039(4) 0.004(3) -0.019(3) -0.031(4)
C12 0.054(4) 0.045(4) 0.042(4) 0.005(3) -0.007(3) -0.028(4)
C13 0.030(3) 0.020(3) 0.030(3) 0.009(2) -0.021(3) -0.014(2)
C14 0.033(3) 0.029(3) 0.043(4) 0.010(3) -0.022(3) -0.015(3)
C15 0.032(3) 0.034(3) 0.047(4) 0.012(3) -0.021(3) -0.023(3)
C16 0.051(4) 0.039(4) 0.035(3) 0.019(3) -0.031(3) -0.032(3)
C17 0.046(4) 0.033(3) 0.029(3) 0.008(3) -0.018(3) -0.024(3)
C18 0.037(3) 0.025(3) 0.029(3) 0.012(2) -0.019(3) -0.018(3)
C19 0.041(3) 0.048(4) 0.020(3) 0.008(3) -0.012(3) -0.029(3)
C20 0.076(5) 0.053(5) 0.046(4) 0.016(3) -0.019(4) -0.049(4)
C21 0.043(4) 0.056(5) 0.065(5) 0.005(4) -0.007(4) -0.027(4)
C022 0.026(3) 0.050(4) 0.038(4) -0.008(3) -0.010(3) -0.014(3)
C23 0.036(4) 0.102(7) 0.059(5) 0.001(5) -0.006(4) -0.039(5)
C024 0.040(4) 0.051(5) 0.074(5) -0.014(4) -0.023(4) -0.011(4)
C25 0.028(3) 0.022(3) 0.027(3) 0.004(2) -0.014(2) -0.012(2)
C26 0.034(3) 0.027(3) 0.025(3) 0.005(2) -0.017(3) -0.016(3)
C27 0.032(3) 0.033(3) 0.025(3) 0.004(2) -0.009(3) -0.017(3)
C28 0.029(3) 0.025(3) 0.030(3) -0.001(2) -0.009(3) -0.011(3)
C29 0.039(3) 0.023(3) 0.038(3) 0.009(3) -0.021(3) -0.016(3)
C30 0.033(3) 0.029(3) 0.024(3) 0.004(2) -0.014(2) -0.019(3)
C31 0.041(3) 0.027(3) 0.037(3) 0.007(3) -0.010(3) -0.023(3)
C32 0.065(5) 0.086(6) 0.053(5) 0.036(4) -0.025(4) -0.055(5)
C33 0.061(5) 0.081(6) 0.066(5) 0.031(4) -0.032(4) -0.056(5)
C34 0.044(3) 0.027(3) 0.021(3) 0.005(2) -0.010(3) -0.019(3)
C35 0.050(4) 0.036(4) 0.044(4) 0.011(3) -0.014(3) -0.026(3)
C36 0.097(6) 0.053(5) 0.046(4) 0.024(4) -0.044(4) -0.048(5)
C37 0.021(3) 0.022(3) 0.032(3) 0.003(2) -0.006(2) -0.010(2)
C38 0.018(3) 0.021(3) 0.030(3) -0.002(2) -0.002(2) -0.007(2)
C39 0.028(3) 0.030(3) 0.029(3) 0.006(3) -0.003(3) -0.015(3)
C40 0.028(3) 0.026(3) 0.040(3) 0.005(3) -0.001(3) -0.017(3)
C41 0.032(3) 0.036(4) 0.038(3) 0.002(3) -0.007(3) -0.022(3)
C42 0.031(3) 0.034(3) 0.030(3) 0.008(3) -0.012(3) -0.020(3)
C43 0.043(4) 0.047(4) 0.037(3) 0.009(3) -0.019(3) -0.031(3)
C44 0.050(4) 0.067(5) 0.039(4) -0.001(3) -0.013(3) -0.031(4)
C45 0.048(4) 0.052(4) 0.062(5) 0.010(4) -0.032(4) -0.025(4)
C46 0.037(3) 0.032(3) 0.029(3) 0.001(3) -0.011(3) -0.020(3)
C47 0.044(4) 0.047(4) 0.034(3) 0.008(3) -0.018(3) -0.021(3)
C48 0.063(5) 0.033(4) 0.039(4) -0.002(3) -0.021(3) -0.021(3)
C49 0.029(3) 0.024(3) 0.032(3) 0.010(2) -0.007(3) -0.014(3)
C50 0.033(3) 0.034(3) 0.028(3) 0.012(3) -0.011(3) -0.019(3)
C51 0.039(4) 0.043(4) 0.028(3) 0.005(3) -0.008(3) -0.021(3)
C52 0.039(3) 0.040(4) 0.036(3) 0.000(3) -0.005(3) -0.027(3)
C53 0.038(3) 0.040(4) 0.036(3) 0.005(3) -0.012(3) -0.025(3)
C54 0.035(3) 0.034(3) 0.035(3) 0.009(3) -0.012(3) -0.023(3)
C55 0.037(3) 0.049(4) 0.026(3) -0.002(3) -0.008(3) -0.028(3)
C56 0.053(4) 0.064(5) 0.052(4) -0.001(4) -0.017(4) -0.039(4)
C57 0.045(4) 0.062(5) 0.032(3) 0.013(3) -0.016(3) -0.032(4)
C58 0.045(4) 0.062(5) 0.032(3) 0.017(3) -0.020(3) -0.030(4)
C59 0.066(5) 0.061(5) 0.070(5) 0.000(4) -0.035(4) -0.034(4)
C60 0.061(5) 0.059(5) 0.077(6) -0.004(4) -0.042(5) -0.005(4)
C61 0.032(3) 0.025(3) 0.034(3) -0.005(2) -0.013(3) -0.013(3)
C62 0.036(3) 0.020(3) 0.044(4) -0.004(3) -0.021(3) -0.006(3)
C63 0.032(3) 0.026(3) 0.065(5) -0.007(3) -0.020(3) -0.004(3)
C64 0.039(4) 0.047(4) 0.045(4) -0.007(3) -0.006(3) -0.022(3)
C65 0.038(4) 0.041(4) 0.036(4) -0.002(3) -0.006(3) -0.021(3)
C66 0.039(3) 0.029(3) 0.031(3) 0.001(3) -0.015(3) -0.016(3)
C067 0.035(3) 0.055(4) 0.031(3) 0.005(3) -0.012(3) -0.019(3)
C68 0.116(8) 0.088(7) 0.163(10) 0.082(7) -0.099(8) -0.064(7)
C69 0.116(8) 0.088(7) 0.105(7) 0.012(6) -0.082(7) -0.046(7)
C70 0.045(4) 0.022(3) 0.062(4) 0.007(3) -0.025(3) -0.010(3)
C071 0.086(6) 0.033(5) 0.110(7) 0.019(5) -0.039(6) -0.012(5)
C72 0.057(5) 0.057(5) 0.058(5) 0.019(4) -0.032(4) -0.021(4)
C73 0.022(3) 0.021(3) 0.027(3) 0.003(2) -0.017(2) -0.007(2)
C74 0.031(3) 0.034(3) 0.028(3) 0.007(2) -0.013(3) -0.020(3)
C75 0.034(3) 0.037(4) 0.039(4) 0.005(3) -0.016(3) -0.021(3)
C76 0.041(3) 0.042(4) 0.032(3) -0.001(3) -0.016(3) -0.024(3)
C77 0.032(3) 0.045(4) 0.024(3) 0.007(3) -0.009(3) -0.024(3)
C78 0.032(3) 0.034(3) 0.025(3) 0.006(2) -0.014(3) -0.019(3)
C79 0.050(4) 0.038(4) 0.025(3) 0.004(3) -0.002(3) -0.029(3)
C81 0.046(4) 0.040(4) 0.028(3) 0.004(3) -0.005(3) -0.030(3)
C081 0.068(5) 0.057(5) 0.049(4) 0.006(3) -0.010(4) -0.053(4)
C82 0.068(5) 0.053(4) 0.033(4) 0.015(3) -0.019(3) -0.038(4)
C83 0.052(4) 0.059(5) 0.051(4) 0.011(4) -0.008(3) -0.042(4)
C84 0.035(3) 0.017(3) 0.035(3) 0.006(2) -0.017(3) -0.010(3)
C85 0.038(3) 0.018(3) 0.035(3) 0.006(2) -0.022(3) -0.009(3)
C86 0.039(4) 0.025(3) 0.052(4) 0.006(3) -0.023(3) -0.010(3)
C87 0.055(4) 0.030(4) 0.055(4) 0.007(3) -0.043(4) -0.015(3)
C88 0.056(4) 0.041(4) 0.039(4) 0.007(3) -0.028(3) -0.018(4)
C89 0.050(4) 0.032(4) 0.041(4) 0.009(3) -0.024(3) -0.019(3)
C90 0.046(4) 0.068(5) 0.030(4) 0.002(3) -0.014(3) -0.021(4)
C91 0.069(6) 0.118(8) 0.043(5) -0.021(5) -0.010(4) -0.031(6)
C92 0.070(6) 0.126(9) 0.050(5) 0.025(5) -0.018(4) -0.052(6)
C93 0.030(3) 0.031(3) 0.042(4) 0.000(3) -0.017(3) 0.000(3)
C94 0.044(4) 0.072(6) 0.051(4) 0.009(4) -0.018(4) -0.023(4)
C95 0.044(4) 0.040(4) 0.052(4) -0.011(3) -0.025(3) 0.007(3)
C97 0.126(8) 0.071(6) 0.048(5) 0.020(4) -0.034(5) -0.069(6)
C98 0.059(4) 0.036(4) 0.042(4) -0.001(3) -0.021(4) -0.024(4)
C99 0.035(3) 0.032(3) 0.032(3) 0.003(3) -0.015(3) -0.019(3)
C100 0.043(4) 0.033(3) 0.031(3) 0.011(3) -0.015(3) -0.021(3)
C101 0.047(4) 0.025(3) 0.039(4) 0.003(3) -0.013(3) -0.021(3)
C102 0.067(5) 0.040(4) 0.041(4) 0.005(3) -0.019(3) -0.037(4)
C103 0.051(4) 0.035(4) 0.035(3) 0.010(3) -0.021(3) -0.027(3)
C104 0.083(5) 0.037(4) 0.045(4) 0.014(3) -0.026(4) -0.040(4)
C105 0.045(4) 0.032(3) 0.041(4) 0.010(3) -0.021(3) -0.023(3)
C106 0.039(4) 0.041(4) 0.049(4) 0.019(3) -0.026(3) -0.022(3)
C107 0.032(3) 0.030(3) 0.049(4) 0.014(3) -0.021(3) -0.012(3)
C108 0.051(4) 0.025(3) 0.062(4) 0.012(3) -0.025(4) -0.015(3)
C109 0.053(4) 0.034(4) 0.044(4) 0.004(3) -0.026(3) -0.019(3)
C110 0.047(4) 0.042(4) 0.070(5) 0.023(4) -0.033(4) -0.024(3)
C111 0.031(3) 0.026(3) 0.033(3) 0.003(3) -0.012(3) -0.012(3)
C112 0.059(4) 0.028(3) 0.037(3) -0.001(3) -0.029(3) -0.018(3)
C113 0.074(5) 0.031(4) 0.061(4) 0.011(3) -0.055(4) -0.025(4)
C114 0.050(4) 0.034(4) 0.072(5) 0.014(3) -0.042(4) -0.025(3)
C115 0.086(6) 0.046(4) 0.036(4) 0.017(3) -0.016(4) -0.043(4)
C116 0.054(6) 0.049(5) 0.052(7) 0.000(4) -0.030(5) -0.022(4)
C117 0.032(3) 0.027(3) 0.032(3) 0.004(3) -0.009(3) -0.012(3)
C118 0.025(3) 0.036(4) 0.034(3) 0.001(3) -0.005(3) -0.012(3)
C119 0.025(3) 0.026(3) 0.036(3) -0.010(3) -0.013(3) -0.003(3)
C120 0.064(5) 0.063(5) 0.068(5) 0.011(4) -0.036(4) -0.029(4)
C121 0.035(3) 0.028(3) 0.031(3) 0.002(2) -0.012(3) -0.017(3)
C122 0.034(3) 0.030(4) 0.043(4) -0.008(3) -0.016(3) -0.002(3)
C123 0.058(4) 0.044(4) 0.066(5) 0.022(4) -0.037(4) -0.032(4)
C124 0.088(6) 0.054(5) 0.087(6) 0.041(4) -0.057(5) -0.047(5)
C125 0.075(5) 0.050(5) 0.072(5) 0.027(4) -0.030(4) -0.046(4)
C126 0.063(5) 0.045(4) 0.061(5) 0.003(4) -0.023(4) -0.039(4)
C127 0.042(4) 0.033(4) 0.049(4) 0.006(3) -0.018(3) -0.020(3)
C128 0.166(10) 0.094(7) 0.106(8) 0.062(6) -0.072(8) -0.107(8)
C129 0.033(3) 0.038(4) 0.037(3) 0.011(3) -0.013(3) -0.016(3)
C132 0.045(4) 0.046(4) 0.036(4) 0.009(3) -0.004(3) -0.028(3)
C133 0.035(3) 0.042(4) 0.030(3) 0.008(3) -0.009(3) -0.019(3)
C134 0.049(4) 0.066(5) 0.051(4) -0.009(4) -0.007(4) -0.036(4)
C135 0.033(3) 0.029(3) 0.042(4) 0.000(3) -0.020(3) -0.012(3)
C136 0.054(4) 0.035(4) 0.045(4) -0.006(3) -0.025(3) -0.018(3)
C137 0.053(4) 0.026(4) 0.059(5) -0.015(3) -0.011(4) -0.013(3)
C138 0.036(4) 0.044(5) 0.121(7) -0.043(5) -0.023(4) -0.004(4)
C139 0.040(4) 0.032(4) 0.084(5) -0.019(4) -0.028(4) -0.010(3)
C140 0.070(6) 0.044(5) 0.105(7) -0.031(5) -0.034(5) -0.008(5)
C141 0.047(4) 0.058(5) 0.037(4) 0.008(3) -0.019(3) -0.034(4)
C142 0.038(4) 0.072(5) 0.045(4) 0.014(4) -0.017(3) -0.037(4)
C143 0.040(4) 0.033(3) 0.048(4) 0.008(3) -0.023(3) -0.024(3)
C144 0.047(4) 0.060(5) 0.037(4) 0.007(3) -0.022(3) -0.022(4)
C145 0.036(4) 0.061(5) 0.038(4) 0.005(3) -0.013(3) -0.023(4)
C146 0.050(4) 0.050(4) 0.048(4) 0.017(3) -0.024(4) -0.031(4)
C147 0.035(3) 0.026(3) 0.040(3) 0.003(3) -0.016(3) -0.018(3)
C148 0.035(3) 0.028(3) 0.046(4) 0.005(3) -0.017(3) -0.016(3)
C149 0.064(5) 0.061(5) 0.056(5) 0.018(4) -0.033(4) -0.043(5)
C150 0.028(3) 0.041(4) 0.045(4) 0.004(3) -0.014(3) -0.014(3)
C151 0.031(3) 0.035(3) 0.040(4) -0.002(3) -0.001(3) -0.023(3)
C152 0.139(11) 0.060(7) 0.169(12) -0.025(7) -0.095(10) -0.005(7)
C153 0.082(7) 0.062(7) 0.151(12) -0.008(7) -0.052(8) -0.012(6)
C154 0.112(8) 0.089(7) 0.062(6) -0.004(5) -0.009(5) -0.063(7)
C155 0.085(7) 0.093(7) 0.062(6) -0.013(5) -0.029(5) -0.040(6)
C156 0.061(5) 0.070(6) 0.079(6) 0.025(5) -0.032(5) -0.037(5)
C157 0.046(4) 0.042(4) 0.073(6) 0.004(4) -0.032(4) -0.010(4)
C158 0.132(9) 0.106(8) 0.083(7) 0.032(6) -0.038(7) -0.083(8)
C159 0.105(7) 0.084(7) 0.081(6) 0.037(5) -0.045(6) -0.068(6)
C161 0.288(19) 0.161(13) 0.190(14) 0.106(11) -0.180(14) -0.166(14)
C162 0.107(9) 0.072(7) 0.165(12) 0.043(8) -0.083(9) -0.046(7)
C163 0.118(9) 0.078(8) 0.168(12) 0.012(8) -0.046(9) -0.057(8)
C164 0.158(11) 0.065(7) 0.076(7) 0.005(5) 0.011(7) -0.050(7)
C165 0.077(6) 0.041(5) 0.108(8) 0.014(5) -0.018(6) -0.035(5)
C166 0.030(3) 0.028(3) 0.023(3) 0.005(2) -0.008(2) -0.013(3)
C167 0.030(3) 0.033(4) 0.048(4) 0.002(3) -0.013(3) -0.009(3)
C168 0.081(6) 0.068(6) 0.064(5) 0.004(5) -0.030(5) -0.057(5)
C169 0.089(6) 0.059(5) 0.079(6) -0.001(4) -0.032(5) -0.046(5)
C170 0.154(12) 0.172(14) 0.108(9) -0.054(9) 0.020(8) -0.136(12)
C171 0.133(11) 0.113(11) 0.188(14) 0.004(10) -0.034(10) -0.075(10)
C172 0.062(5) 0.048(4) 0.033(4) 0.003(3) -0.016(3) -0.025(4)
C173 0.063(5) 0.047(4) 0.042(4) -0.001(3) -0.014(4) -0.027(4)
C176 0.100(9) 0.072(7) 0.129(10) -0.027(7) -0.018(8) -0.039(7)
C177 0.082(7) 0.122(10) 0.152(11) -0.048(8) -0.025(7) -0.056(7)
Cl1 0.0565(11) 0.0344(10) 0.0842(14) 0.0277(10) -0.0307(10) -0.0100(9)
Cl2 0.0710(11) 0.0489(10) 0.0549(10) 0.0143(8) -0.0433(9) -0.0414(9)
Cl3 0.0376(9) 0.0303(8) 0.0472(9) -0.0072(7) -0.0063(7) -0.0047(7)
Cl4 0.0440(9) 0.0357(9) 0.0579(10) 0.0113(8) -0.0034(8) -0.0253(8)
Cl5 0.0464(10) 0.0653(12) 0.0384(9) 0.0018(8) -0.0009(8) -0.0344(9)
Cl6 0.0362(9) 0.0726(14) 0.0795(14) -0.0205(11) -0.0007(9) -0.0284(10)
Cl7 0.0631(11) 0.0530(11) 0.0353(9) -0.0058(7) -0.0137(8) -0.0369(9)
Cl8 0.0729(13) 0.0489(11) 0.0836(14) 0.0025(10) -0.0601(12) -0.0168(10)
N1 0.029(2) 0.032(3) 0.025(2) 0.006(2) -0.010(2) -0.016(2)
N2 0.130(7) 0.061(4) 0.058(4) 0.022(4) -0.036(4) -0.065(5)
N3 0.034(3) 0.032(3) 0.027(3) 0.005(2) -0.010(2) -0.017(2)
N4 0.070(4) 0.047(4) 0.107(5) 0.039(4) -0.060(4) -0.028(4)
N5 0.028(2) 0.024(2) 0.028(2) 0.005(2) -0.013(2) -0.013(2)
N6 0.088(7) 0.082(6) 0.088(7) -0.008(5) -0.058(5) -0.035(4)
N7 0.028(2) 0.022(2) 0.028(2) 0.0020(19) -0.013(2) -0.012(2)
N8 0.045(3) 0.031(3) 0.073(4) -0.014(3) -0.020(3) -0.002(3)
N9 0.042(3) 0.029(3) 0.038(3) 0.008(2) -0.019(2) -0.023(2)
N10 0.262(14) 0.163(10) 0.203(11) 0.125(9) -0.138(11) -0.180(11)
N11 0.027(2) 0.021(2) 0.027(2) -0.0004(19) -0.007(2) -0.011(2)
N12 0.052(4) 0.105(6) 0.074(5) -0.011(4) 0.000(4) -0.045(4)
N13 0.033(3) 0.019(2) 0.038(3) 0.001(2) -0.013(2) -0.012(2)
N14 0.101(6) 0.064(5) 0.137(8) -0.056(5) -0.048(6) -0.009(5)
N15 0.033(3) 0.032(3) 0.032(3) 0.003(2) -0.015(2) -0.019(2)
N16 0.068(4) 0.084(5) 0.073(4) 0.027(4) -0.047(4) -0.048(4)
N17 0.066(4) 0.043(4) 0.051(4) 0.000(3) -0.011(3) -0.026(3)
N21 0.288(18) 0.265(18) 0.201(14) -0.148(13) 0.088(12) -0.227(17)
N22 0.031(3) 0.051(4) 0.050(3) 0.021(3) -0.008(3) -0.010(3)
N23 0.121(9) 0.125(9) 0.146(10) -0.010(8) -0.058(8) -0.046(7)
N24 0.060(5) 0.108(7) 0.080(6) -0.009(5) -0.021(4) -0.013(5)
N26 0.267(17) 0.33(2) 0.281(18) 0.250(17) -0.198(15) -0.231(16)
C178 0.250(18) 0.28(2) 0.236(18) 0.203(17) -0.185(16) -0.219(17)
N28 0.150(8) 0.117(8) 0.109(7) 0.058(6) -0.067(6) -0.099(7)
N29 0.084(7) 0.253(14) 0.080(6) -0.046(8) -0.019(5) -0.053(8)
N30 0.164(11) 0.061(6) 0.264(15) 0.042(8) -0.140(11) -0.041(7)
N31 0.070(5) 0.060(5) 0.080(5) 0.005(4) -0.030(4) -0.029(4)
N25 0.091(6) 0.059(5) 0.092(5) -0.004(4) -0.038(5) -0.046(5)
N32 0.137(8) 0.077(6) 0.167(10) 0.050(6) -0.096(8) -0.058(6)
N33 0.090(7) 0.100(8) 0.210(12) -0.022(8) 0.030(8) -0.037(7)
N35 0.122(7) 0.088(6) 0.047(4) 0.020(4) -0.029(4) -0.054(5)
O1 0.027(2) 0.0194(19) 0.032(2) 0.0084(16) -0.0143(17) -0.0124(17)
O2 0.033(2) 0.0164(19) 0.038(2) 0.0071(16) -0.0159(18) -0.0104(17)
O3 0.035(2) 0.041(2) 0.038(2) 0.0192(19) -0.0248(19) -0.027(2)
O4 0.040(2) 0.025(2) 0.029(2) 0.0050(17) -0.0131(18) -0.0173(19)
O5 0.029(2) 0.0186(19) 0.029(2) 0.0062(15) -0.0177(17) -0.0111(17)
O6 0.028(2) 0.035(2) 0.037(2) 0.0098(18) -0.0144(18) -0.0215(19)
O7 0.042(2) 0.020(2) 0.039(2) 0.0018(17) -0.026(2) -0.0080(19)
O8 0.032(2) 0.037(2) 0.025(2) 0.0003(17) -0.0115(17) -0.0182(19)
O9 0.0208(18) 0.022(2) 0.0258(19) -0.0009(15) -0.0096(16) -0.0071(16)
O10 0.026(2) 0.0163(19) 0.040(2) 0.0050(16) -0.0143(18) -0.0084(17)
O11 0.026(2) 0.036(2) 0.029(2) 0.0011(17) -0.0149(17) -0.0147(18)
O12 0.042(2) 0.026(2) 0.025(2) 0.0053(16) -0.0163(18) -0.0158(19)
O13 0.0230(19) 0.024(2) 0.029(2) 0.0046(16) -0.0080(16) -0.0123(17)
O14 0.030(2) 0.0147(19) 0.028(2) 0.0030(15) -0.0098(17) -0.0086(17)
O15 0.029(2) 0.035(2) 0.023(2) 0.0030(17) -0.0107(17) -0.0184(18)
O16 0.0255(19) 0.022(2) 0.026(2) -0.0003(15) -0.0041(16) -0.0151(17)
O17 0.030(2) 0.024(2) 0.033(2) 0.0084(17) -0.0118(17) -0.0161(18)
O18 0.040(2) 0.046(3) 0.021(2) 0.0088(18) -0.0120(18) -0.030(2)
O19 0.032(2) 0.035(2) 0.035(2) 0.0101(18) -0.0180(18) -0.0180(19)
O20 0.031(2) 0.023(2) 0.041(2) 0.0029(18) -0.0036(19) -0.0125(19)
O21 0.031(2) 0.024(2) 0.029(2) -0.0012(16) -0.0098(17) -0.0145(18)
O22 0.040(2) 0.035(2) 0.029(2) 0.0081(18) -0.0165(19) -0.019(2)
O23 0.030(2) 0.026(2) 0.032(2) 0.0023(17) -0.0132(17) -0.0174(18)
O24 0.034(2) 0.027(2) 0.030(2) 0.0013(17) -0.0100(18) -0.0194(19)
O25 0.0260(19) 0.023(2) 0.0238(19) 0.0044(15) -0.0112(16) -0.0120(17)
O26 0.041(2) 0.033(2) 0.024(2) 0.0051(17) -0.0134(18) -0.021(2)
O27 0.025(2) 0.028(2) 0.031(2) -0.0052(17) -0.0145(17) -0.0047(18)
O28 0.029(2) 0.021(2) 0.033(2) 0.0012(16) -0.0111(17) -0.0126(17)
O29 0.033(2) 0.024(2) 0.031(2) 0.0102(17) -0.0168(18) -0.0155(18)
O30 0.030(2) 0.021(2) 0.0230(19) 0.0013(16) -0.0097(17) -0.0078(17)
O31 0.028(2) 0.033(2) 0.027(2) 0.0028(17) -0.0093(17) -0.0171(18)
O32 0.031(2) 0.023(2) 0.026(2) 0.0052(16) -0.0127(17) -0.0154(17)
P1 0.0283(7) 0.0210(7) 0.0285(8) 0.0080(6) -0.0150(6) -0.0140(6)
P2 0.0255(7) 0.0199(7) 0.0237(7) 0.0045(6) -0.0128(6) -0.0112(6)
P3 0.0225(7) 0.0217(7) 0.0238(7) 0.0022(6) -0.0098(6) -0.0103(6)
P4 0.0233(7) 0.0191(7) 0.0236(7) 0.0023(6) -0.0086(6) -0.0108(6)
P5 0.0242(7) 0.0230(7) 0.0263(7) 0.0067(6) -0.0111(6) -0.0123(6)
P6 0.0295(8) 0.0255(8) 0.0240(7) 0.0030(6) -0.0128(6) -0.0156(7)
P7 0.0252(7) 0.0202(7) 0.0251(7) 0.0012(6) -0.0113(6) -0.0103(6)
P8 0.0255(7) 0.0226(7) 0.0241(7) 0.0040(6) -0.0099(6) -0.0128(6)
Zn1 0.0325(4) 0.0218(3) 0.0274(3) 0.0037(3) -0.0128(3) -0.0137(3)
Zn2 0.0340(4) 0.0305(4) 0.0293(4) 0.0094(3) -0.0174(3) -0.0190(3)
Zn3 0.0249(3) 0.0200(3) 0.0254(3) 0.0026(3) -0.0126(3) -0.0102(3)
Zn4 0.0243(3) 0.0214(3) 0.0252(3) 0.0034(3) -0.0118(3) -0.0126(3)
Zn5 0.0299(3) 0.0290(4) 0.0285(4) 0.0065(3) -0.0128(3) -0.0164(3)
Zn6 0.0268(3) 0.0223(3) 0.0250(3) 0.0016(3) -0.0097(3) -0.0141(3)
Zn7 0.0258(3) 0.0194(3) 0.0283(3) 0.0024(3) -0.0133(3) -0.0112(3)
Zn8 0.0311(3) 0.0232(3) 0.0261(3) 0.0015(3) -0.0095(3) -0.0152(3)
C1A 0.054(6) 0.049(5) 0.052(7) 0.000(4) -0.030(5) -0.022(4)
N6A 0.088(7) 0.082(6) 0.088(7) -0.008(5) -0.058(5) -0.035(4)

loop_
_atom_type_symbol
_atom_type_description
_atom_type_scat_dispersion_real
_atom_type_scat_dispersion_imag
_atom_type_scat_source
C C 0.0033 0.0016 'International Tables Vol C Tables 4.2.6.8 and 6.1.1.4'
H H 0.0000 0.0000 'International Tables Vol C Tables 4.2.6.8 and 6.1.1.4'
Cl Cl 0.1484 0.1585 'International Tables Vol C Tables 4.2.6.8 and 6.1.1.4'
N N 0.0061 0.0033 'International Tables Vol C Tables 4.2.6.8 and 6.1.1.4'
O O 0.0106 0.0060 'International Tables Vol C Tables 4.2.6.8 and 6.1.1.4'
P P 0.1023 0.0942 'International Tables Vol C Tables 4.2.6.8 and 6.1.1.4'
Zn Zn 0.2839 1.4301 'International Tables Vol C Tables 4.2.6.8 and 6.1.1.4'

loop_
_geom_angle_atom_site_label_1
_geom_angle_atom_site_label_2
_geom_angle_atom_site_label_3
_geom_angle
O1 C1 C2 118.1(5)
O1 C1 C6 119.2(5)
C2 C1 C6 122.6(5)
C1 C2 C3 117.1(5)
C1 C2 C10 122.3(5)
C3 C2 C10 120.4(5)
C4 C3 C2 120.3(6)
C4 C3 H3 119.9
C2 C3 H3 119.9
C3 C4 C5 122.1(6)
C3 C4 Cl1 119.4(5)
C5 C4 Cl1 118.5(5)
C4 C5 C6 119.8(6)
C4 C5 H5 120.1
C6 C5 H5 120.1
C5 C6 C1 117.7(5)
C5 C6 C7 119.3(5)
C1 C6 C7 122.9(5)
C9 C7 C8 111.6(6)
C9 C7 C6 112.6(6)
C8 C7 C6 110.0(5)
C9 C7 H7 107.5
C8 C7 H7 107.5
C6 C7 H7 107.5
C7 C8 H8A 109.5
C7 C8 H8B 109.5
H8A C8 H8B 109.5
C7 C8 H8C 109.5
H8A C8 H8C 109.5
H8B C8 H8C 109.5
C7 C9 H9A 109.5
C7 C9 H9B 109.5
H9A C9 H9B 109.5
C7 C9 H9C 109.5
H9A C9 H9C 109.5
H9B C9 H9C 109.5
C2 C10 C11 113.9(5)
C2 C10 C12 109.8(5)
C11 C10 C12 110.1(5)
C2 C10 H10 107.6
C11 C10 H10 107.6
C12 C10 H10 107.6
C10 C11 H11A 109.5
C10 C11 H11B 109.5
H11A C11 H11B 109.5
C10 C11 H11C 109.5
H11A C11 H11C 109.5
H11B C11 H11C 109.5
C10 C12 H12A 109.5
C10 C12 H12B 109.5
H12A C12 H12B 109.5
C10 C12 H12C 109.5
H12A C12 H12C 109.5
H12B C12 H12C 109.5
C18 C13 O5 119.4(5)
C18 C13 C14 123.6(5)
O5 C13 C14 116.9(5)
C13 C14 C15 116.1(5)
C13 C14 C022 120.7(5)
C15 C14 C022 123.2(5)
C16 C15 C14 120.3(5)
C16 C15 H15 119.9
C14 C15 H15 119.9
C17 C16 C15 122.8(5)
C17 C16 Cl2 119.0(5)
C15 C16 Cl2 118.1(4)
C16 C17 C18 119.3(6)
C16 C17 H17 120.4
C18 C17 H17 120.4
C13 C18 C17 117.9(5)
C13 C18 C19 121.7(5)
C17 C18 C19 120.3(5)
C18 C19 C21 113.1(5)
C18 C19 C20 109.0(5)
C21 C19 C20 111.0(5)
C18 C19 H19 107.8
C21 C19 H19 107.8
C20 C19 H19 107.8
C19 C20 H20A 109.5
C19 C20 H20B 109.5
H20A C20 H20B 109.5
C19 C20 H20C 109.5
H20A C20 H20C 109.5
H20B C20 H20C 109.5
C19 C21 H21A 109.5
C19 C21 H21B 109.5
H21A C21 H21B 109.5
C19 C21 H21C 109.5
H21A C21 H21C 109.5
H21B C21 H21C 109.5
C14 C022 C23 114.5(6)
C14 C022 C024 110.7(5)
C23 C022 C024 110.1(6)
C14 C022 H022 107.1
C23 C022 H022 107.1
C024 C022 H022 107.1
C022 C23 H23A 109.5
C022 C23 H23B 109.5
H23A C23 H23B 109.5
C022 C23 H23C 109.5
H23A C23 H23C 109.5
H23B C23 H23C 109.5
C022 C024 H02A 109.5
C022 C024 H02B 109.5
H02A C024 H02B 109.5
C022 C024 H02C 109.5
H02A C024 H02C 109.5
H02B C024 H02C 109.5
O9 C25 C30 118.9(5)
O9 C25 C26 118.7(5)
C30 C25 C26 122.2(5)
C27 C26 C25 118.3(5)
C27 C26 C34 119.5(5)
C25 C26 C34 121.9(5)
C26 C27 C28 119.6(5)
C26 C27 H27 120.2
C28 C27 H27 120.2
C29 C28 C27 121.6(5)
C29 C28 Cl3 119.5(4)
C27 C28 Cl3 119.0(4)
C28 C29 C30 120.3(5)
C28 C29 H29 119.8
C30 C29 H29 119.8
C29 C30 C25 117.9(5)
C29 C30 C31 120.7(5)
C25 C30 C31 121.3(5)
C32 C31 C33 110.2(5)
C32 C31 C30 113.3(5)
C33 C31 C30 109.7(5)
C32 C31 H31 107.8
C33 C31 H31 107.8
C30 C31 H31 107.8
C31 C32 H32A 109.5
C31 C32 H32B 109.5
H32A C32 H32B 109.5
C31 C32 H32C 109.5
H32A C32 H32C 109.5
H32B C32 H32C 109.5
C31 C33 H33A 109.5
C31 C33 H33B 109.5
H33A C33 H33B 109.5
C31 C33 H33C 109.5
H33A C33 H33C 109.5
H33B C33 H33C 109.5
C35 C34 C36 111.1(5)
C35 C34 C26 113.4(5)
C36 C34 C26 109.3(5)
C35 C34 H34 107.6
C36 C34 H34 107.6
C26 C34 H34 107.6
C34 C35 H35A 109.5
C34 C35 H35B 109.5
H35A C35 H35B 109.5
C34 C35 H35C 109.5
H35A C35 H35C 109.5
H35B C35 H35C 109.5
C34 C36 H36A 109.5
C34 C36 H36B 109.5
H36A C36 H36B 109.5
C34 C36 H36C 109.5
H36A C36 H36C 109.5
H36B C36 H36C 109.5
C42 C37 O13 119.0(5)
C42 C37 C38 122.6(5)
O13 C37 C38 118.2(5)
C39 C38 C37 117.7(5)
C39 C38 C46 121.6(5)
C37 C38 C46 120.7(5)
C40 C39 C38 119.7(5)
C40 C39 H39 120.2
C38 C39 H39 120.2
C41 C40 C39 122.0(5)
C41 C40 Cl4 119.5(5)
C39 C40 Cl4 118.5(5)
C40 C41 C42 119.8(5)
C40 C41 H41 120.1
C42 C41 H41 120.1
C37 C42 C41 118.1(5)
C37 C42 C43 121.8(5)
C41 C42 C43 120.1(5)
C44 C43 C42 112.5(5)
C44 C43 C45 110.5(5)
C42 C43 C45 110.6(5)
C44 C43 H43 107.7
C42 C43 H43 107.7
C45 C43 H43 107.7
C43 C44 H44A 109.5
C43 C44 H44B 109.5
H44A C44 H44B 109.5
C43 C44 H44C 109.5
H44A C44 H44C 109.5
H44B C44 H44C 109.5
C43 C45 H45A 109.5
C43 C45 H45B 109.5
H45A C45 H45B 109.5
C43 C45 H45C 109.5
H45A C45 H45C 109.5
H45B C45 H45C 109.5
C38 C46 C47 113.6(5)
C38 C46 C48 110.7(5)
C47 C46 C48 109.6(5)
C38 C46 H46 107.6
C47 C46 H46 107.6
C48 C46 H46 107.6
C46 C47 H47A 109.5
C46 C47 H47B 109.5
H47A C47 H47B 109.5
C46 C47 H47C 109.5
H47A C47 H47C 109.5
H47B C47 H47C 109.5
C46 C48 H48A 109.5
C46 C48 H48B 109.5
H48A C48 H48B 109.5
C46 C48 H48C 109.5
H48A C48 H48C 109.5
H48B C48 H48C 109.5
C54 C49 O17 119.7(5)
C54 C49 C50 123.0(5)
O17 C49 C50 117.1(5)
C51 C50 C49 117.5(5)
C51 C50 C58 121.8(5)
C49 C50 C58 120.7(5)
C52 C51 C50 119.9(5)
C52 C51 H51 120.1
C50 C51 H51 120.1
C51 C52 C53 122.0(6)
C51 C52 Cl5 119.9(5)
C53 C52 Cl5 118.1(5)
C52 C53 C54 119.9(6)
C52 C53 H53 120.0
C54 C53 H53 120.0
C53 C54 C49 117.8(5)
C53 C54 C55 120.4(5)
C49 C54 C55 121.9(5)
C57 C55 C56 110.5(5)
C57 C55 C54 111.4(5)
C56 C55 C54 110.2(5)
C57 C55 H55 108.2
C56 C55 H55 108.2
C54 C55 H55 108.2
C55 C56 H56A 109.5
C55 C56 H56B 109.5
H56A C56 H56B 109.5
C55 C56 H56C 109.5
H56A C56 H56C 109.5
H56B C56 H56C 109.5
C55 C57 H57A 109.5
C55 C57 H57B 109.5
H57A C57 H57B 109.5
C55 C57 H57C 109.5
H57A C57 H57C 109.5
H57B C57 H57C 109.5
C60 C58 C59 109.8(6)
C60 C58 C50 109.7(6)
C59 C58 C50 113.9(6)
C60 C58 H58 107.7
C59 C58 H58 107.7
C50 C58 H58 107.7
C58 C59 H59A 109.5
C58 C59 H59B 109.5
H59A C59 H59B 109.5
C58 C59 H59C 109.5
H59A C59 H59C 109.5
H59B C59 H59C 109.5
C58 C60 H60A 109.5
C58 C60 H60B 109.5
H60A C60 H60B 109.5
C58 C60 H60C 109.5
H60A C60 H60C 109.5
H60B C60 H60C 109.5
C62 C61 O21 119.9(5)
C62 C61 C66 123.0(5)
O21 C61 C66 116.9(5)
C63 C62 C61 116.7(6)
C63 C62 C70 121.3(5)
C61 C62 C70 122.0(6)
C64 C63 C62 121.6(6)
C64 C63 H63 119.2
C62 C63 H63 119.2
C65 C64 C63 120.8(6)
C65 C64 Cl6 120.0(5)
C63 C64 Cl6 119.3(5)
C64 C65 C66 120.8(6)
C64 C65 H65 119.6
C66 C65 H65 119.6
C65 C66 C61 117.1(5)
C65 C66 C067 122.0(5)
C61 C66 C067 120.9(5)
C68 C067 C69 108.9(7)
C68 C067 C66 113.7(6)
C69 C067 C66 110.6(6)
C68 C067 H067 107.8
C69 C067 H067 107.8
C66 C067 H067 107.8
C067 C68 H68A 109.5
C067 C68 H68B 109.5
H68A C68 H68B 109.5
C067 C68 H68C 109.5
H68A C68 H68C 109.5
H68B C68 H68C 109.5
C067 C69 H69A 109.5
C067 C69 H69B 109.5
H69A C69 H69B 109.5
C067 C69 H69C 109.5
H69A C69 H69C 109.5
H69B C69 H69C 109.5
C62 C70 C071 110.6(6)
C62 C70 C72 111.7(5)
C071 C70 C72 111.5(6)
C62 C70 H70 107.6
C071 C70 H70 107.6
C72 C70 H70 107.6
C70 C071 H07A 109.5
C70 C071 H07B 109.5
H07A C071 H07B 109.5
C70 C071 H07C 109.5
H07A C071 H07C 109.5
H07B C071 H07C 109.5
C70 C72 H72A 109.5
C70 C72 H72B 109.5
H72A C72 H72B 109.5
C70 C72 H72C 109.5
H72A C72 H72C 109.5
H72B C72 H72C 109.5
O25 C73 C78 119.2(5)
O25 C73 C74 118.6(5)
C78 C73 C74 122.1(5)
C75 C74 C73 117.9(5)
C75 C74 C81 120.1(5)
C73 C74 C81 122.0(5)
C76 C75 C74 120.9(6)
C76 C75 H75 119.6
C74 C75 H75 119.6
C77 C76 C75 120.7(6)
C77 C76 Cl7 119.9(5)
C75 C76 Cl7 119.4(5)
C76 C77 C78 121.1(5)
C76 C77 H77 119.4
C78 C77 H77 119.4
C73 C78 C77 117.3(5)
C73 C78 C79 122.2(5)
C77 C78 C79 120.4(5)
C78 C79 C081 111.3(5)
C78 C79 C115 111.9(5)
C081 C79 C115 110.6(5)
C78 C79 H79 107.6
C081 C79 H79 107.6
C115 C79 H79 107.6
C74 C81 C82 110.0(5)
C74 C81 C83 111.9(5)
C82 C81 C83 110.7(5)
C74 C81 H81 108.1
C82 C81 H81 108.1
C83 C81 H81 108.1
C79 C081 H08A 109.5
C79 C081 H08B 109.5
H08A C081 H08B 109.5
C79 C081 H08C 109.5
H08A C081 H08C 109.5
H08B C081 H08C 109.5
C81 C82 H82A 109.5
C81 C82 H82B 109.5
H82A C82 H82B 109.5
C81 C82 H82C 109.5
H82A C82 H82C 109.5
H82B C82 H82C 109.5
C81 C83 H83A 109.5
C81 C83 H83B 109.5
H83A C83 H83B 109.5
C81 C83 H83C 109.5
H83A C83 H83C 109.5
H83B C83 H83C 109.5
C85 C84 O29 120.2(5)
C85 C84 C89 122.8(5)
O29 C84 C89 116.9(5)
C84 C85 C86 118.4(5)
C84 C85 C93 122.8(5)
C86 C85 C93 118.7(5)
C87 C86 C85 119.3(6)
C87 C86 H86 120.4
C85 C86 H86 120.4
C88 C87 C86 122.0(6)
C88 C87 Cl8 119.2(5)
C86 C87 Cl8 118.8(5)
C87 C88 C89 120.8(6)
C87 C88 H88 119.6
C89 C88 H88 119.6
C88 C89 C84 116.6(6)
C88 C89 C90 122.4(6)
C84 C89 C90 120.9(5)
C92 C90 C89 110.8(6)
C92 C90 C91 109.1(7)
C89 C90 C91 113.3(6)
C92 C90 H90 107.8
C89 C90 H90 107.8
C91 C90 H90 107.8
C90 C91 H91A 109.5
C90 C91 H91B 109.5
H91A C91 H91B 109.5
C90 C91 H91C 109.5
H91A C91 H91C 109.5
H91B C91 H91C 109.5
C90 C92 H92A 109.5
C90 C92 H92B 109.5
H92A C92 H92B 109.5
C90 C92 H92C 109.5
H92A C92 H92C 109.5
H92B C92 H92C 109.5
C94 C93 C95 111.3(6)
C94 C93 C85 110.7(5)
C95 C93 C85 111.6(5)
C94 C93 H93 107.7
C95 C93 H93 107.7
C85 C93 H93 107.7
C93 C94 H94A 109.5
C93 C94 H94B 109.5
H94A C94 H94B 109.5
C93 C94 H94C 109.5
H94A C94 H94C 109.5
H94B C94 H94C 109.5
C93 C95 H95A 109.5
C93 C95 H95B 109.5
H95A C95 H95B 109.5
C93 C95 H95C 109.5
H95A C95 H95C 109.5
H95B C95 H95C 109.5
C98 C97 H97A 109.5
C98 C97 H97B 109.5
H97A C97 H97B 109.5
C98 C97 H97C 109.5
H97A C97 H97C 109.5
H97B C97 H97C 109.5
N17 C98 C97 179.5(8)
N1 C99 C100 122.7(5)
N1 C99 H99 118.6
C100 C99 H99 118.6
C101 C100 C99 118.7(5)
C101 C100 H100 120.7
C99 C100 H100 120.7
C100 C101 C102 119.3(5)
C100 C101 C104 121.9(6)
C102 C101 C104 118.7(6)
C103 C102 C101 118.0(6)
C103 C102 H102 121.0
C101 C102 H102 121.0
N1 C103 C102 123.3(6)
N1 C103 H103 118.4
C102 C103 H103 118.4
N2 C104 C101 179.1(9)
N3 C105 C106 122.4(6)
N3 C105 H105 118.8
C106 C105 H105 118.8
C107 C106 C105 118.2(6)
C107 C106 H106 120.9
C105 C106 H106 120.9
C106 C107 C108 120.1(5)
C106 C107 C110 118.9(6)
C108 C107 C110 121.1(6)
C107 C108 C109 118.3(6)
C107 C108 H108 120.9
C109 C108 H108 120.9
N3 C109 C108 122.7(6)
N3 C109 H109 118.6
C108 C109 H109 118.6
N4 C110 C107 179.0(9)
N5 C111 C112 122.0(6)
N5 C111 H111 119.0
C112 C111 H111 119.0
C113 C112 C111 118.6(6)
C113 C112 H112 120.7
C111 C112 H112 120.7
C114 C113 C112 119.7(6)
C114 C113 C1A 111.9(9)
C112 C113 C1A 127.5(9)
C114 C113 C116 127.9(9)
C112 C113 C116 110.8(9)
C147 C114 C113 118.6(6)
C147 C114 H114 120.7
C113 C114 H114 120.7
C79 C115 H11D 109.5
C79 C115 H11E 109.5
H11D C115 H11E 109.5
C79 C115 H11F 109.5
H11D C115 H11F 109.5
H11E C115 H11F 109.5
N6 C116 C113 176.2(19)
N7 C117 C118 122.8(5)
N7 C117 H117 118.6
C118 C117 H117 118.6
C117 C118 C119 118.8(5)
C117 C118 H118 120.6
C119 C118 H118 120.6
C148 C119 C118 118.9(5)
C148 C119 C122 120.5(6)
C118 C119 C122 120.6(6)
C149 C120 H12D 109.5
C149 C120 H12E 109.5
H12D C120 H12E 109.5
C149 C120 H12F 109.5
H12D C120 H12F 109.5
H12E C120 H12F 109.5
N7 C121 C148 123.0(5)
N7 C121 H121 118.5
C148 C121 H121 118.5
N8 C122 C119 177.5(7)
N9 C123 C124 122.0(6)
N9 C123 H123 119.0
C124 C123 H123 119.0
C125 C124 C123 118.1(7)
C125 C124 H124 121.0
C123 C124 H124 121.0
C126 C125 C124 119.9(6)
C126 C125 C128 121.5(7)
C124 C125 C128 118.6(7)
C125 C126 C127 118.6(6)
C125 C126 H126 120.7
C127 C126 H126 120.7
N9 C127 C126 122.7(6)
N9 C127 H127 118.6
C126 C127 H127 118.6
N10 C128 C125 180(2)
N11 C129 C150 123.2(5)
N11 C129 H129 118.4
C150 C129 H129 118.4
C133 C132 C151 118.9(6)
C133 C132 H132 120.6
C151 C132 H132 120.6
N11 C133 C132 122.5(6)
N11 C133 H133 118.7
C132 C133 H133 118.7
N12 C134 C151 179.2(9)
N13 C135 C136 122.4(6)
N13 C135 H135 118.8
C136 C135 H135 118.8
C137 C136 C135 119.7(6)
C137 C136 H136 120.2
C135 C136 H136 120.2
C136 C137 C138 118.3(6)
C136 C137 C140 121.1(7)
C138 C137 C140 120.6(7)
C139 C138 C137 118.4(6)
C139 C138 H138 120.8
C137 C138 H138 120.8
N13 C139 C138 123.4(6)
N13 C139 H139 118.3
C138 C139 H139 118.3
N14 C140 C137 178.9(10)
N15 C141 C142 124.1(6)
N15 C141 H141 118.0
C142 C141 H141 118.0
C143 C142 C141 117.1(6)
C143 C142 H142 121.4
C141 C142 H142 121.4
C144 C143 C142 119.6(6)
C144 C143 C146 120.3(6)
C142 C143 C146 120.2(6)
C143 C144 C145 119.4(6)
C143 C144 H144 120.3
C145 C144 H144 120.3
N15 C145 C144 122.1(6)
N15 C145 H145 118.9
C144 C145 H145 118.9
N16 C146 C143 178.7(7)
N5 C147 C114 122.1(6)
N5 C147 H147 119.0
C114 C147 H147 119.0
C121 C148 C119 118.5(6)
C121 C148 H148 120.8
C119 C148 H148 120.8
N31 C149 C120 179.2(9)
C129 C150 C151 117.9(6)
C129 C150 H150 121.0
C151 C150 H150 121.0
C150 C151 C132 119.3(5)
C150 C151 C134 119.4(6)
C132 C151 C134 121.3(6)
C153 C152 H15A 109.5
C153 C152 H15B 109.5
H15A C152 H15B 109.5
C153 C152 H15C 109.5
H15A C152 H15C 109.5
H15B C152 H15C 109.5
N23 C153 C152 178.5(15)
C155 C154 H15D 109.5
C155 C154 H15E 109.5
H15D C154 H15E 109.5
C155 C154 H15F 109.5
H15D C154 H15F 109.5
H15E C154 H15F 109.5
N29 C155 C154 179.3(12)
C157 C156 H15G 109.5
C157 C156 H15H 109.5
H15G C156 H15H 109.5
C157 C156 H15I 109.5
H15G C156 H15I 109.5
H15H C156 H15I 109.5
N24 C157 C156 177.9(9)
C159 C158 H15J 109.5
C159 C158 H15K 109.5
H15J C158 H15K 109.5
C159 C158 H15L 109.5
H15J C158 H15L 109.5
H15K C158 H15L 109.5
N28 C159 C158 177.6(11)
C178 C161 H16A 109.5
C178 C161 H16B 109.5
H16A C161 H16B 109.5
C178 C161 H16C 109.5
H16A C161 H16C 109.5
H16B C161 H16C 109.5
N30 C162 C163 178.7(14)
C162 C163 H16D 109.5
C162 C163 H16E 109.5
H16D C163 H16E 109.5
C162 C163 H16F 109.5
H16D C163 H16F 109.5
H16E C163 H16F 109.5
C165 C164 H16G 109.5
C165 C164 H16H 109.5
H16G C164 H16H 109.5
C165 C164 H16I 109.5
H16G C164 H16I 109.5
H16H C164 H16I 109.5
N32 C165 C164 175.5(12)
N22 C166 C167 178.9(7)
C166 C167 H16J 109.5
C166 C167 H16K 109.5
H16J C167 H16K 109.5
C166 C167 H16L 109.5
H16J C167 H16L 109.5
H16K C167 H16L 109.5
N25 C168 C169 178.6(9)
C168 C169 H16M 109.5
C168 C169 H16N 109.5
H16M C169 H16N 109.5
C168 C169 H16O 109.5
H16M C169 H16O 109.5
H16N C169 H16O 109.5
N21 C170 C171 179.1(19)
C170 C171 H17A 109.5
C170 C171 H17B 109.5
H17A C171 H17B 109.5
C170 C171 H17C 109.5
H17A C171 H17C 109.5
H17B C171 H17C 109.5
C173 C172 H17D 109.5
C173 C172 H17E 109.5
H17D C172 H17E 109.5
C173 C172 H17F 109.5
H17D C172 H17F 109.5
H17E C172 H17F 109.5
N35 C173 C172 179.4(11)
N33 C176 C177 174.6(13)
C176 C177 H17G 109.5
C176 C177 H17H 109.5
H17G C177 H17H 109.5
C176 C177 H17I 109.5
H17G C177 H17I 109.5
H17H C177 H17I 109.5
C99 N1 C103 118.0(5)
C99 N1 Zn1 122.3(4)
C103 N1 Zn1 118.7(4)
C109 N3 C105 118.2(5)
C109 N3 Zn2 119.8(4)
C105 N3 Zn2 121.2(4)
C111 N5 C147 119.1(5)
C111 N5 Zn3 124.7(4)
C147 N5 Zn3 116.1(4)
C117 N7 C121 118.0(5)
C117 N7 Zn4 122.7(4)
C121 N7 Zn4 118.9(4)
C127 N9 C123 118.7(5)
C127 N9 Zn5 123.4(4)
C123 N9 Zn5 117.7(4)
C133 N11 C129 118.2(5)
C133 N11 Zn6 121.7(4)
C129 N11 Zn6 120.1(4)
C139 N13 C135 117.7(5)
C139 N13 Zn7 121.8(4)
C135 N13 Zn7 120.5(4)
C141 N15 C145 117.7(5)
C141 N15 Zn8 122.7(4)
C145 N15 Zn8 119.5(4)
N26 C178 C161 175(2)
C1 O1 P1 118.5(3)
P1 O2 Zn1 136.8(2)
P1 O3 Zn2 135.2(2)
P1 O4 Zn7 135.6(2)
C13 O5 P2 123.3(3)
P2 O6 Zn2 132.2(2)
P2 O7 Zn3 150.5(2)
P2 O8 Zn6 133.8(2)
C25 O9 P3 121.8(3)
P3 O10 Zn3 132.5(2)
P3 O11 Zn4 133.5(2)
P3 O12 Zn5 137.3(2)
C37 O13 P4 121.9(3)
P4 O14 Zn1 137.6(2)
P4 O15 Zn8 136.3(2)
P4 O16 Zn4 129.6(2)
C49 O17 P5 122.9(3)
P5 O18 Zn3 131.8(2)
P5 O19 Zn5 135.3(3)
P5 O20 Zn6 149.9(3)
C61 O21 P6 122.6(3)
P6 O22 Zn2 141.9(3)
P6 O23 Zn7 133.8(2)
P6 O24 Zn6 137.2(2)
C73 O25 P7 122.3(3)
P7 O26 Zn1 131.1(2)
P7 O27 Zn7 142.8(2)
P7 O28 Zn8 134.4(2)
C84 O29 P8 123.2(3)
P8 O30 Zn4 142.0(2)
P8 O31 Zn5 135.4(2)
P8 O32 Zn8 133.4(2)
O2 P1 O4 114.9(2)
O2 P1 O3 110.8(2)
O4 P1 O3 113.0(2)
O2 P1 O1 104.9(2)
O4 P1 O1 105.9(2)
O3 P1 O1 106.41(19)
O7 P2 O8 114.2(2)
O7 P2 O6 113.2(2)
O8 P2 O6 112.8(2)
O7 P2 O5 106.3(2)
O8 P2 O5 105.1(2)
O6 P2 O5 104.0(2)
O11 P3 O10 111.8(2)
O11 P3 O12 113.9(2)
O10 P3 O12 114.5(2)
O11 P3 O9 107.1(2)
O10 P3 O9 102.7(2)
O12 P3 O9 105.7(2)
O15 P4 O16 113.3(2)
O15 P4 O14 114.3(2)
O16 P4 O14 113.1(2)
O15 P4 O13 104.29(19)
O16 P4 O13 103.6(2)
O14 P4 O13 107.1(2)
O18 P5 O19 112.5(2)
O18 P5 O20 115.2(2)
O19 P5 O20 111.9(2)
O18 P5 O17 104.4(2)
O19 P5 O17 105.8(2)
O20 P5 O17 106.1(2)
O24 P6 O23 111.4(2)
O24 P6 O22 114.2(2)
O23 P6 O22 113.4(2)
O24 P6 O21 107.7(2)
O23 P6 O21 104.2(2)
O22 P6 O21 105.0(2)
O27 P7 O28 112.6(2)
O27 P7 O26 114.2(2)
O28 P7 O26 113.2(2)
O27 P7 O25 105.4(2)
O28 P7 O25 105.5(2)
O26 P7 O25 105.0(2)
O30 P8 O32 114.5(2)
O30 P8 O31 113.4(2)
O32 P8 O31 112.4(2)
O30 P8 O29 106.5(2)
O32 P8 O29 106.4(2)
O31 P8 O29 102.6(2)
O14 Zn1 O2 111.88(16)
O14 Zn1 O26 120.34(15)
O2 Zn1 O26 109.27(16)
O14 Zn1 N1 108.51(17)
O2 Zn1 N1 101.71(16)
O26 Zn1 N1 103.14(17)
O22 Zn2 O3 117.09(16)
O22 Zn2 O6 116.35(16)
O3 Zn2 O6 106.78(16)
O22 Zn2 N3 107.58(17)
O3 Zn2 N3 100.10(17)
O6 Zn2 N3 107.33(17)
O10 Zn3 O7 113.21(16)
O10 Zn3 O18 116.17(16)
O7 Zn3 O18 111.06(17)
O10 Zn3 N5 112.34(17)
O7 Zn3 N5 96.30(16)
O18 Zn3 N5 105.77(16)
O11 Zn4 O16 111.80(15)
O11 Zn4 O30 122.84(16)
O16 Zn4 O30 123.30(15)
O11 Zn4 N7 99.08(16)
O16 Zn4 N7 94.38(16)
O30 Zn4 N7 91.19(15)
O12 Zn5 O19 113.78(15)
O12 Zn5 O31 121.37(16)
O19 Zn5 O31 108.01(16)
O12 Zn5 N9 104.49(18)
O19 Zn5 N9 106.72(18)
O31 Zn5 N9 100.60(17)
O20 Zn6 O24 107.92(17)
O20 Zn6 O8 117.25(17)
O24 Zn6 O8 117.05(16)
O20 Zn6 N11 101.02(17)
O24 Zn6 N11 112.77(17)
O8 Zn6 N11 99.41(16)
O4 Zn7 O27 112.33(16)
O4 Zn7 O23 112.66(16)
O27 Zn7 O23 113.99(16)
O4 Zn7 N13 111.45(17)
O27 Zn7 N13 100.32(17)
O23 Zn7 N13 105.16(17)
O28 Zn8 O15 117.20(16)
O28 Zn8 O32 109.28(15)
O15 Zn8 O32 127.55(16)
O28 Zn8 N15 105.49(17)
O15 Zn8 N15 94.97(16)
O32 Zn8 N15 94.88(16)
N6A C1A C113 170.0(17)

loop_
_geom_bond_atom_site_label_1
_geom_bond_atom_site_label_2
_geom_bond_distance
C1 O1 1.392(6)
C1 C2 1.395(7)
C1 C6 1.398(8)
C2 C3 1.406(7)
C2 C10 1.516(8)
C3 C4 1.360(9)
C3 H3 0.9500
C4 C5 1.376(8)
C4 Cl1 1.751(6)
C5 C6 1.394(8)
C5 H5 0.9500
C6 C7 1.533(8)
C7 C9 1.507(9)
C7 C8 1.524(9)
C7 H7 1.0000
C8 H8A 0.9800
C8 H8B 0.9800
C8 H8C 0.9800
C9 H9A 0.9800
C9 H9B 0.9800
C9 H9C 0.9800
C10 C11 1.517(8)
C10 C12 1.540(8)
C10 H10 1.0000
C11 H11A 0.9800
C11 H11B 0.9800
C11 H11C 0.9800
C12 H12A 0.9800
C12 H12B 0.9800
C12 H12C 0.9800
C13 C18 1.382(7)
C13 O5 1.391(6)
C13 C14 1.400(7)
C14 C15 1.407(8)
C14 C022 1.510(8)
C15 C16 1.364(8)
C15 H15 0.9500
C16 C17 1.362(8)
C16 Cl2 1.758(6)
C17 C18 1.396(7)
C17 H17 0.9500
C18 C19 1.516(7)
C19 C21 1.518(9)
C19 C20 1.534(8)
C19 H19 1.0000
C20 H20A 0.9800
C20 H20B 0.9800
C20 H20C 0.9800
C21 H21A 0.9800
C21 H21B 0.9800
C21 H21C 0.9800
C022 C23 1.521(8)
C022 C024 1.531(9)
C022 H022 1.0000
C23 H23A 0.9800
C23 H23B 0.9800
C23 H23C 0.9800
C024 H02A 0.9800
C024 H02B 0.9800
C024 H02C 0.9800
C25 O9 1.392(6)
C25 C30 1.394(7)
C25 C26 1.397(7)
C26 C27 1.383(7)
C26 C34 1.526(7)
C27 C28 1.387(7)
C27 H27 0.9500
C28 C29 1.371(7)
C28 Cl3 1.748(6)
C29 C30 1.386(7)
C29 H29 0.9500
C30 C31 1.519(7)
C31 C32 1.511(8)
C31 C33 1.515(8)
C31 H31 1.0000
C32 H32A 0.9800
C32 H32B 0.9800
C32 H32C 0.9800
C33 H33A 0.9800
C33 H33B 0.9800
C33 H33C 0.9800
C34 C35 1.520(8)
C34 C36 1.523(8)
C34 H34 1.0000
C35 H35A 0.9800
C35 H35B 0.9800
C35 H35C 0.9800
C36 H36A 0.9800
C36 H36B 0.9800
C36 H36C 0.9800
C37 C42 1.386(7)
C37 O13 1.390(6)
C37 C38 1.400(7)
C38 C39 1.391(7)
C38 C46 1.523(7)
C39 C40 1.383(8)
C39 H39 0.9500
C40 C41 1.370(8)
C40 Cl4 1.748(6)
C41 C42 1.395(7)
C41 H41 0.9500
C42 C43 1.519(7)
C43 C44 1.518(8)
C43 C45 1.529(8)
C43 H43 1.0000
C44 H44A 0.9800
C44 H44B 0.9800
C44 H44C 0.9800
C45 H45A 0.9800
C45 H45B 0.9800
C45 H45C 0.9800
C46 C47 1.524(7)
C46 C48 1.532(8)
C46 H46 1.0000
C47 H47A 0.9800
C47 H47B 0.9800
C47 H47C 0.9800
C48 H48A 0.9800
C48 H48B 0.9800
C48 H48C 0.9800
C49 C54 1.389(8)
C49 O17 1.401(6)
C49 C50 1.404(8)
C50 C51 1.386(8)
C50 C58 1.529(8)
C51 C52 1.376(8)
C51 H51 0.9500
C52 C53 1.380(8)
C52 Cl5 1.756(6)
C53 C54 1.384(8)
C53 H53 0.9500
C54 C55 1.534(7)
C55 C57 1.518(8)
C55 C56 1.532(8)
C55 H55 1.0000
C56 H56A 0.9800
C56 H56B 0.9800
C56 H56C 0.9800
C57 H57A 0.9800
C57 H57B 0.9800
C57 H57C 0.9800
C58 C60 1.505(9)
C58 C59 1.521(9)
C58 H58 1.0000
C59 H59A 0.9800
C59 H59B 0.9800
C59 H59C 0.9800
C60 H60A 0.9800
C60 H60B 0.9800
C60 H60C 0.9800
C61 C62 1.389(7)
C61 O21 1.398(6)
C61 C66 1.402(8)
C62 C63 1.385(8)
C62 C70 1.524(8)
C63 C64 1.371(9)
C63 H63 0.9500
C64 C65 1.363(9)
C64 Cl6 1.739(6)
C65 C66 1.390(8)
C65 H65 0.9500
C66 C067 1.510(8)
C067 C68 1.504(10)
C067 C69 1.508(10)
C067 H067 1.0000
C68 H68A 0.9800
C68 H68B 0.9800
C68 H68C 0.9800
C69 H69A 0.9800
C69 H69B 0.9800
C69 H69C 0.9800
C70 C071 1.525(9)
C70 C72 1.535(9)
C70 H70 1.0000
C071 H07A 0.9800
C071 H07B 0.9800
C071 H07C 0.9800
C72 H72A 0.9800
C72 H72B 0.9800
C72 H72C 0.9800
C73 O25 1.385(6)
C73 C78 1.394(7)
C73 C74 1.400(7)
C74 C75 1.381(8)
C74 C81 1.518(7)
C75 C76 1.378(8)
C75 H75 0.9500
C76 C77 1.362(8)
C76 Cl7 1.740(6)
C77 C78 1.397(8)
C77 H77 0.9500
C78 C79 1.512(8)
C79 C081 1.516(9)
C79 C115 1.533(8)
C79 H79 1.0000
C81 C82 1.529(8)
C81 C83 1.529(8)
C81 H81 1.0000
C081 H08A 0.9800
C081 H08B 0.9800
C081 H08C 0.9800
C82 H82A 0.9800
C82 H82B 0.9800
C82 H82C 0.9800
C83 H83A 0.9800
C83 H83B 0.9800
C83 H83C 0.9800
C84 C85 1.377(8)
C84 O29 1.394(6)
C84 C89 1.408(8)
C85 C86 1.389(8)
C85 C93 1.530(8)
C86 C87 1.373(8)
C86 H86 0.9500
C87 C88 1.364(9)
C87 Cl8 1.754(6)
C88 C89 1.386(8)
C88 H88 0.9500
C89 C90 1.512(9)
C90 C92 1.511(11)
C90 C91 1.535(9)
C90 H90 1.0000
C91 H91A 0.9800
C91 H91B 0.9800
C91 H91C 0.9800
C92 H92A 0.9800
C92 H92B 0.9800
C92 H92C 0.9800
C93 C94 1.520(9)
C93 C95 1.529(8)
C93 H93 1.0000
C94 H94A 0.9800
C94 H94B 0.9800
C94 H94C 0.9800
C95 H95A 0.9800
C95 H95B 0.9800
C95 H95C 0.9800
C97 C98 1.465(9)
C97 H97A 0.9800
C97 H97B 0.9800
C97 H97C 0.9800
C98 N17 1.123(8)
C99 N1 1.333(7)
C99 C100 1.379(7)
C99 H99 0.9500
C100 C101 1.375(8)
C100 H100 0.9500
C101 C102 1.392(8)
C101 C104 1.448(8)
C102 C103 1.369(8)
C102 H102 0.9500
C103 N1 1.342(7)
C103 H103 0.9500
C104 N2 1.134(8)
C105 N3 1.338(7)
C105 C106 1.385(8)
C105 H105 0.9500
C106 C107 1.370(8)
C106 H106 0.9500
C107 C108 1.372(9)
C107 C110 1.453(8)
C108 C109 1.380(8)
C108 H108 0.9500
C109 N3 1.333(7)
C109 H109 0.9500
C110 N4 1.129(8)
C111 N5 1.320(7)
C111 C112 1.378(8)
C111 H111 0.9500
C112 C113 1.374(9)
C112 H112 0.9500
C113 C114 1.368(9)
C113 C1A 1.479(18)
C113 C116 1.503(19)
C114 C147 1.368(8)
C114 H114 0.9500
C115 H11D 0.9800
C115 H11E 0.9800
C115 H11F 0.9800
C116 N6 1.15(2)
C117 N7 1.339(7)
C117 C118 1.366(8)
C117 H117 0.9500
C118 C119 1.388(8)
C118 H118 0.9500
C119 C148 1.384(8)
C119 C122 1.443(8)
C120 C149 1.453(10)
C120 H12D 0.9800
C120 H12E 0.9800
C120 H12F 0.9800
C121 N7 1.339(7)
C121 C148 1.373(8)
C121 H121 0.9500
C122 N8 1.137(7)
C123 N9 1.334(7)
C123 C124 1.386(9)
C123 H123 0.9500
C124 C125 1.384(10)
C124 H124 0.9500
C125 C126 1.354(9)
C125 C128 1.437(10)
C126 C127 1.379(8)
C126 H126 0.9500
C127 N9 1.327(7)
C127 H127 0.9500
C128 N10 1.135(10)
C129 N11 1.339(7)
C129 C150 1.370(8)
C129 H129 0.9500
C132 C133 1.369(8)
C132 C151 1.381(8)
C132 H132 0.9500
C133 N11 1.327(7)
C133 H133 0.9500
C134 N12 1.134(8)
C134 C151 1.453(9)
C135 N13 1.331(7)
C135 C136 1.366(8)
C135 H135 0.9500
C136 C137 1.362(9)
C136 H136 0.9500
C137 C138 1.390(10)
C137 C140 1.441(9)
C138 C139 1.361(9)
C138 H138 0.9500
C139 N13 1.328(7)
C139 H139 0.9500
C140 N14 1.141(9)
C141 N15 1.316(7)
C141 C142 1.387(8)
C141 H141 0.9500
C142 C143 1.369(8)
C142 H142 0.9500
C143 C144 1.359(8)
C143 C146 1.455(8)
C144 C145 1.378(8)
C144 H144 0.9500
C145 N15 1.327(7)
C145 H145 0.9500
C146 N16 1.151(8)
C147 N5 1.342(7)
C147 H147 0.9500
C148 H148 0.9500
C149 N31 1.119(9)
C150 C151 1.379(8)
C150 H150 0.9500
C152 C153 1.434(15)
C152 H15A 0.9800
C152 H15B 0.9800
C152 H15C 0.9800
C153 N23 1.154(13)
C154 C155 1.419(12)
C154 H15D 0.9800
C154 H15E 0.9800
C154 H15F 0.9800
C155 N29 1.117(11)
C156 C157 1.429(10)
C156 H15G 0.9800
C156 H15H 0.9800
C156 H15I 0.9800
C157 N24 1.123(10)
C158 C159 1.465(11)
C158 H15J 0.9800
C158 H15K 0.9800
C158 H15L 0.9800
C159 N28 1.107(10)
C161 C178 1.417(16)
C161 H16A 0.9800
C161 H16B 0.9800
C161 H16C 0.9800
C162 N30 1.099(14)
C162 C163 1.470(14)
C163 H16D 0.9800
C163 H16E 0.9800
C163 H16F 0.9800
C164 C165 1.486(13)
C164 H16G 0.9800
C164 H16H 0.9800
C164 H16I 0.9800
C165 N32 1.108(11)
C166 N22 1.119(7)
C166 C167 1.434(7)
C167 H16J 0.9800
C167 H16K 0.9800
C167 H16L 0.9800
C168 N25 1.129(10)
C168 C169 1.446(11)
C169 H16M 0.9800
C169 H16N 0.9800
C169 H16O 0.9800
C170 N21 1.071(18)
C170 C171 1.383(16)
C171 H17A 0.9800
C171 H17B 0.9800
C171 H17C 0.9800
C172 C173 1.434(9)
C172 H17D 0.9800
C172 H17E 0.9800
C172 H17F 0.9800
C173 N35 1.127(8)
C176 N33 1.186(13)
C176 C177 1.435(14)
C177 H17G 0.9800
C177 H17H 0.9800
C177 H17I 0.9800
N1 Zn1 2.055(4)
N3 Zn2 2.056(5)
N5 Zn3 2.061(4)
N7 Zn4 2.135(4)
N9 Zn5 2.062(5)
N11 Zn6 2.049(4)
N13 Zn7 2.057(5)
N15 Zn8 2.108(4)
N26 C178 1.164(16)
O1 P1 1.624(4)
O2 P1 1.504(4)
O2 Zn1 1.912(4)
O3 P1 1.508(4)
O3 Zn2 1.892(4)
O4 P1 1.505(4)
O4 Zn7 1.909(4)
O5 P2 1.616(3)
O6 P2 1.507(4)
O6 Zn2 1.895(4)
O7 P2 1.496(4)
O7 Zn3 1.901(4)
O8 P2 1.503(4)
O8 Zn6 1.924(4)
O9 P3 1.621(4)
O10 P3 1.509(4)
O10 Zn3 1.895(4)
O11 P3 1.501(4)
O11 Zn4 1.917(3)
O12 P3 1.511(4)
O12 Zn5 1.903(4)
O13 P4 1.624(4)
O14 P4 1.510(3)
O14 Zn1 1.895(3)
O15 P4 1.505(4)
O15 Zn8 1.917(3)
O16 P4 1.509(4)
O16 Zn4 1.918(3)
O17 P5 1.620(4)
O18 P5 1.502(4)
O18 Zn3 1.911(3)
O19 P5 1.502(4)
O19 Zn5 1.907(4)
O20 P5 1.505(4)
O20 Zn6 1.893(4)
O21 P6 1.612(4)
O22 P6 1.511(4)
O22 Zn2 1.887(4)
O23 P6 1.506(4)
O23 Zn7 1.914(3)
O24 P6 1.498(4)
O24 Zn6 1.905(4)
O25 P7 1.618(4)
O26 P7 1.506(4)
O26 Zn1 1.916(4)
O27 P7 1.495(4)
O27 Zn7 1.910(3)
O28 P7 1.500(4)
O28 Zn8 1.916(4)
O29 P8 1.616(3)
O30 P8 1.496(4)
O30 Zn4 1.920(3)
O31 P8 1.508(4)
O31 Zn5 1.913(4)
O32 P8 1.501(4)
O32 Zn8 1.921(3)
C1A N6A 1.14(2)

loop_
_geom_hbond_atom_site_label_D
_geom_hbond_atom_site_label_H
_geom_hbond_atom_site_label_A
_geom_hbond_distance_DH
_geom_hbond_distance_HA
_geom_hbond_distance_DA
_geom_hbond_angle_DHA
_geom_hbond_site_symmetry_A
C39 H39 Cl2 0.95 2.92 3.827(6) 160.0 2_566
C53 H53 N24 0.95 2.67 3.565(10) 156.8 1_455
C77 H77 N35 0.95 2.69 3.589(9) 157.1 2_667
C99 H99 N17 0.95 2.64 3.562(8) 164.1 .
C102 H102 N29 0.95 2.68 3.509(13) 146.1 2_666
C103 H103 O26 0.95 2.64 3.213(7) 119.5 .
C105 H105 O5 0.95 2.34 3.203(7) 150.1 .
C106 H106 N8 0.95 2.60 3.450(8) 149.3 1_465
C108 H108 Cl1 0.95 2.96 3.509(7) 117.9 .
C109 H109 N21 0.95 2.48 3.189(13) 131.3 1_465
C111 H111 O9 0.95 2.32 3.222(7) 157.3 .
C112 H112 N31 0.95 2.58 3.440(10) 150.3 1_545
C117 H117 O16 0.95 2.62 3.125(7) 113.8 .
C123 H123 O31 0.95 2.52 3.114(7) 120.4 .
C124 H124 N26 0.95 2.44 3.330(13) 155.9 2_656
C126 H126 N32 0.95 2.55 3.274(11) 133.2 1_455
C129 H129 O8 0.95 2.60 3.150(7) 116.9 .
C132 H132 Cl5 0.95 2.96 3.719(6) 137.9 .
C135 H135 O27 0.95 2.61 3.167(7) 117.9 .
C139 H139 O21 0.95 2.62 3.231(7) 122.7 .
C141 H141 O15 0.95 2.52 3.094(7) 118.6 .
C150 H150 N30 0.95 2.44 3.198(11) 136.6 1_455
C152 H15A O13 0.98 2.37 3.322(11) 163.5 .
C152 H15B N4 0.98 2.47 3.444(12) 171.6 1_645
C154 H15E Cl4 0.98 2.99 3.838(9) 145.4 2_666
C161 H16C N14 0.98 2.66 3.509(15) 144.8 1_644
C167 H16L O23 0.98 2.53 3.452(7) 157.5 .
C167 H16K O6 0.98 2.58 3.383(7) 139.0 .
C171 H17C N32 0.98 2.68 3.647(16) 168.6 .
C171 H17B N23 0.98 2.66 3.593(18) 159.9 .
C172 H17E O19 0.98 2.59 3.545(8) 166.2 1_655
C172 H17F O28 0.98 2.65 3.620(8) 169.1 1_655
C177 H17G N33 0.98 2.68 3.324(15) 123.8 2_677

loop_
_geom_torsion_atom_site_label_1
_geom_torsion_atom_site_label_2
_geom_torsion_atom_site_label_3
_geom_torsion_atom_site_label_4
_geom_torsion
O1 C1 C2 C3 176.5(5)
C6 C1 C2 C3 -6.2(8)
O1 C1 C2 C10 -6.6(8)
C6 C1 C2 C10 170.7(5)
C1 C2 C3 C4 2.1(9)
C10 C2 C3 C4 -174.9(6)
C2 C3 C4 C5 2.8(10)
C2 C3 C4 Cl1 -177.2(5)
C3 C4 C5 C6 -3.8(10)
Cl1 C4 C5 C6 176.2(5)
C4 C5 C6 C1 -0.2(9)
C4 C5 C6 C7 176.0(6)
O1 C1 C6 C5 -177.4(5)
C2 C1 C6 C5 5.3(8)
O1 C1 C6 C7 6.5(8)
C2 C1 C6 C7 -170.8(5)
C5 C6 C7 C9 56.3(7)
C1 C6 C7 C9 -127.8(6)
C5 C6 C7 C8 -68.9(8)
C1 C6 C7 C8 107.0(7)
C1 C2 C10 C11 123.5(6)
C3 C2 C10 C11 -59.7(7)
C1 C2 C10 C12 -112.5(6)
C3 C2 C10 C12 64.3(7)
C18 C13 C14 C15 3.5(8)
O5 C13 C14 C15 179.2(4)
C18 C13 C14 C022 -176.8(5)
O5 C13 C14 C022 -1.1(8)
C13 C14 C15 C16 -1.4(8)
C022 C14 C15 C16 179.0(5)
C14 C15 C16 C17 -1.1(9)
C14 C15 C16 Cl2 176.4(4)
C15 C16 C17 C18 1.6(9)
Cl2 C16 C17 C18 -175.8(4)
O5 C13 C18 C17 -178.6(4)
C14 C13 C18 C17 -3.0(8)
O5 C13 C18 C19 -1.5(7)
C14 C13 C18 C19 174.2(5)
C16 C17 C18 C13 0.4(8)
C16 C17 C18 C19 -176.8(5)
C13 C18 C19 C21 133.1(6)
C17 C18 C19 C21 -49.8(7)
C13 C18 C19 C20 -102.9(6)
C17 C18 C19 C20 74.2(7)
C13 C14 C022 C23 -164.1(6)
C15 C14 C022 C23 15.6(9)
C13 C14 C022 C024 70.8(7)
C15 C14 C022 C024 -109.6(6)
O9 C25 C26 C27 -177.8(5)
C30 C25 C26 C27 -1.4(8)
O9 C25 C26 C34 -3.8(8)
C30 C25 C26 C34 172.6(5)
C25 C26 C27 C28 0.1(8)
C34 C26 C27 C28 -174.0(5)
C26 C27 C28 C29 0.9(9)
C26 C27 C28 Cl3 -179.2(4)
C27 C28 C29 C30 -0.6(9)
Cl3 C28 C29 C30 179.5(4)
C28 C29 C30 C25 -0.7(8)
C28 C29 C30 C31 175.5(5)
O9 C25 C30 C29 178.1(4)
C26 C25 C30 C29 1.7(8)
O9 C25 C30 C31 1.9(7)
C26 C25 C30 C31 -174.4(5)
C29 C30 C31 C32 47.0(7)
C25 C30 C31 C32 -137.0(6)
C29 C30 C31 C33 -76.7(7)
C25 C30 C31 C33 99.3(6)
C27 C26 C34 C35 -58.3(7)
C25 C26 C34 C35 127.8(6)
C27 C26 C34 C36 66.2(7)
C25 C26 C34 C36 -107.7(6)
C42 C37 C38 C39 -4.1(8)
O13 C37 C38 C39 -179.2(5)
C42 C37 C38 C46 174.5(5)
O13 C37 C38 C46 -0.6(7)
C37 C38 C39 C40 0.7(8)
C46 C38 C39 C40 -177.9(5)
C38 C39 C40 C41 1.6(9)
C38 C39 C40 Cl4 -178.8(4)
C39 C40 C41 C42 -0.6(9)
Cl4 C40 C41 C42 179.8(4)
O13 C37 C42 C41 -179.9(5)
C38 C37 C42 C41 5.1(8)
O13 C37 C42 C43 1.2(8)
C38 C37 C42 C43 -173.8(5)
C40 C41 C42 C37 -2.6(8)
C40 C41 C42 C43 176.3(5)
C37 C42 C43 C44 -118.6(6)
C41 C42 C43 C44 62.5(7)
C37 C42 C43 C45 117.3(6)
C41 C42 C43 C45 -61.6(7)
C39 C38 C46 C47 -14.4(7)
C37 C38 C46 C47 167.0(5)
C39 C38 C46 C48 109.5(6)
C37 C38 C46 C48 -69.1(6)
C54 C49 C50 C51 -2.2(9)
O17 C49 C50 C51 -176.5(5)
C54 C49 C50 C58 179.7(6)
O17 C49 C50 C58 5.4(8)
C49 C50 C51 C52 2.1(9)
C58 C50 C51 C52 -179.8(6)
C50 C51 C52 C53 -1.8(10)
C50 C51 C52 Cl5 179.5(5)
C51 C52 C53 C54 1.5(9)
Cl5 C52 C53 C54 -179.8(5)
C52 C53 C54 C49 -1.5(9)
C52 C53 C54 C55 179.5(5)
O17 C49 C54 C53 176.0(5)
C50 C49 C54 C53 1.8(9)
O17 C49 C54 C55 -4.9(8)
C50 C49 C54 C55 -179.1(5)
C53 C54 C55 C57 74.9(7)
C49 C54 C55 C57 -104.1(6)
C53 C54 C55 C56 -48.1(8)
C49 C54 C55 C56 132.8(6)
C51 C50 C58 C60 101.4(7)
C49 C50 C58 C60 -80.5(7)
C51 C50 C58 C59 -22.1(9)
C49 C50 C58 C59 156.0(6)
O21 C61 C62 C63 -178.5(5)
C66 C61 C62 C63 -3.7(9)
O21 C61 C62 C70 -1.1(8)
C66 C61 C62 C70 173.8(5)
C61 C62 C63 C64 3.0(9)
C70 C62 C63 C64 -174.4(6)
C62 C63 C64 C65 -1.6(10)
C62 C63 C64 Cl6 178.1(5)
C63 C64 C65 C66 0.7(10)
Cl6 C64 C65 C66 -179.1(5)
C64 C65 C66 C61 -1.2(9)
C64 C65 C66 C067 177.2(6)
C62 C61 C66 C65 2.8(9)
O21 C61 C66 C65 177.8(5)
C62 C61 C66 C067 -175.7(6)
O21 C61 C66 C067 -0.7(8)
C65 C66 C067 C68 30.0(9)
C61 C66 C067 C68 -151.6(7)
C65 C66 C067 C69 -92.8(8)
C61 C66 C067 C69 85.6(8)
C63 C62 C70 C071 58.0(8)
C61 C62 C70 C071 -119.3(7)
C63 C62 C70 C72 -66.7(8)
C61 C62 C70 C72 116.0(6)
O25 C73 C74 C75 -175.4(4)
C78 C73 C74 C75 1.4(8)
O25 C73 C74 C81 7.2(7)
C78 C73 C74 C81 -176.1(5)
C73 C74 C75 C76 -0.5(8)
C81 C74 C75 C76 176.9(5)
C74 C75 C76 C77 0.4(9)
C74 C75 C76 Cl7 -179.0(4)
C75 C76 C77 C78 -1.1(9)
Cl7 C76 C77 C78 178.3(4)
O25 C73 C78 C77 174.8(4)
C74 C73 C78 C77 -2.0(8)
O25 C73 C78 C79 -6.9(7)
C74 C73 C78 C79 176.4(5)
C76 C77 C78 C73 1.8(8)
C76 C77 C78 C79 -176.6(5)
C73 C78 C79 C081 -114.8(6)
C77 C78 C79 C081 63.5(7)
C73 C78 C79 C115 121.0(6)
C77 C78 C79 C115 -60.8(7)
C75 C74 C81 C82 -68.8(7)
C73 C74 C81 C82 108.5(6)
C75 C74 C81 C83 54.6(7)
C73 C74 C81 C83 -128.1(6)
O29 C84 C85 C86 -177.6(5)
C89 C84 C85 C86 -2.8(8)
O29 C84 C85 C93 1.6(8)
C89 C84 C85 C93 176.4(5)
C84 C85 C86 C87 2.1(9)
C93 C85 C86 C87 -177.1(5)
C85 C86 C87 C88 0.3(10)
C85 C86 C87 Cl8 -179.3(5)
C86 C87 C88 C89 -2.2(10)
Cl8 C87 C88 C89 177.4(5)
C87 C88 C89 C84 1.5(9)
C87 C88 C89 C90 -178.4(6)
C85 C84 C89 C88 0.9(9)
O29 C84 C89 C88 175.9(5)
C85 C84 C89 C90 -179.1(6)
O29 C84 C89 C90 -4.1(8)
C88 C89 C90 C92 -104.4(7)
C84 C89 C90 C92 75.6(8)
C88 C89 C90 C91 18.6(10)
C84 C89 C90 C91 -161.4(6)
C84 C85 C93 C94 111.5(6)
C86 C85 C93 C94 -69.3(7)
C84 C85 C93 C95 -124.1(6)
C86 C85 C93 C95 55.1(8)
N1 C99 C100 C101 -0.5(9)
C99 C100 C101 C102 1.0(9)
C99 C100 C101 C104 -179.0(6)
C100 C101 C102 C103 -0.8(10)
C104 C101 C102 C103 179.3(6)
C101 C102 C103 N1 0.0(10)
N3 C105 C106 C107 -0.2(9)
C105 C106 C107 C108 -2.4(9)
C105 C106 C107 C110 176.1(6)
C106 C107 C108 C109 2.6(10)
C110 C107 C108 C109 -175.7(6)
C107 C108 C109 N3 -0.4(10)
N5 C111 C112 C113 0.1(9)
C111 C112 C113 C114 -0.2(10)
C111 C112 C113 C1A -168.6(11)
C111 C112 C113 C116 166.5(10)
C112 C113 C114 C147 0.8(10)
C1A C113 C114 C147 170.9(9)
C116 C113 C114 C147 -163.4(11)
N7 C117 C118 C119 0.8(9)
C117 C118 C119 C148 0.7(9)
C117 C118 C119 C122 -178.0(5)
N9 C123 C124 C125 1.4(12)
C123 C124 C125 C126 -1.1(13)
C123 C124 C125 C128 179.7(9)
C124 C125 C126 C127 0.4(12)
C128 C125 C126 C127 179.6(8)
C125 C126 C127 N9 0.1(11)
C151 C132 C133 N11 -0.5(10)
N13 C135 C136 C137 0.8(10)
C135 C136 C137 C138 -2.6(11)
C135 C136 C137 C140 178.2(7)
C136 C137 C138 C139 1.8(12)
C140 C137 C138 C139 -179.0(8)
C137 C138 C139 N13 0.9(13)
N15 C141 C142 C143 -0.3(11)
C141 C142 C143 C144 1.4(10)
C141 C142 C143 C146 -178.1(6)
C142 C143 C144 C145 -0.1(10)
C146 C143 C144 C145 179.4(6)
C143 C144 C145 N15 -2.4(11)
C113 C114 C147 N5 -1.4(9)
N7 C121 C148 C119 1.7(9)
C118 C119 C148 C121 -1.9(8)
C122 C119 C148 C121 176.9(5)
N11 C129 C150 C151 1.3(10)
C129 C150 C151 C132 -1.1(9)
C129 C150 C151 C134 177.0(6)
C133 C132 C151 C150 0.7(9)
C133 C132 C151 C134 -177.4(6)
C100 C99 N1 C103 -0.3(8)
C100 C99 N1 Zn1 168.3(4)
C102 C103 N1 C99 0.6(9)
C102 C103 N1 Zn1 -168.4(5)
C108 C109 N3 C105 -2.1(9)
C108 C109 N3 Zn2 167.8(5)
C106 C105 N3 C109 2.4(9)
C106 C105 N3 Zn2 -167.4(5)
C112 C111 N5 C147 -0.7(8)
C112 C111 N5 Zn3 -177.8(4)
C114 C147 N5 C111 1.3(8)
C114 C147 N5 Zn3 178.7(4)
C118 C117 N7 C121 -1.0(8)
C118 C117 N7 Zn4 171.7(4)
C148 C121 N7 C117 -0.2(8)
C148 C121 N7 Zn4 -173.2(4)
C126 C127 N9 C123 0.2(10)
C126 C127 N9 Zn5 -174.3(5)
C124 C123 N9 C127 -0.9(10)
C124 C123 N9 Zn5 173.8(6)
C132 C133 N11 C129 0.6(9)
C132 C133 N11 Zn6 -177.6(5)
C150 C129 N11 C133 -1.0(9)
C150 C129 N11 Zn6 177.2(5)
C138 C139 N13 C135 -2.7(11)
C138 C139 N13 Zn7 176.5(6)
C136 C135 N13 C139 1.9(9)
C136 C135 N13 Zn7 -177.3(5)
C142 C141 N15 C145 -2.1(10)
C142 C141 N15 Zn8 -178.2(5)
C144 C145 N15 C141 3.5(10)
C144 C145 N15 Zn8 179.6(5)
C2 C1 O1 P1 -91.3(5)
C6 C1 O1 P1 91.2(5)
C18 C13 O5 P2 -83.9(5)
C14 C13 O5 P2 100.2(5)
C30 C25 O9 P3 96.9(5)
C26 C25 O9 P3 -86.6(5)
C42 C37 O13 P4 99.1(5)
C38 C37 O13 P4 -85.6(5)
C54 C49 O17 P5 86.7(6)
C50 C49 O17 P5 -98.8(5)
C62 C61 O21 P6 -89.9(6)
C66 C61 O21 P6 94.9(5)
C78 C73 O25 P7 86.6(5)
C74 C73 O25 P7 -96.5(5)
C85 C84 O29 P8 -88.5(6)
C89 C84 O29 P8 96.3(5)
Zn1 O2 P1 O4 -66.6(4)
Zn1 O2 P1 O3 163.7(3)
Zn1 O2 P1 O1 49.3(4)
Zn7 O4 P1 O2 -34.1(4)
Zn7 O4 P1 O3 94.4(4)
Zn7 O4 P1 O1 -149.5(3)
Zn2 O3 P1 O2 99.6(4)
Zn2 O3 P1 O4 -31.1(4)
Zn2 O3 P1 O1 -146.9(3)
C1 O1 P1 O2 162.9(4)
C1 O1 P1 O4 -75.1(4)
C1 O1 P1 O3 45.4(4)
Zn3 O7 P2 O8 -60.0(6)
Zn3 O7 P2 O6 71.0(6)
Zn3 O7 P2 O5 -175.4(5)
Zn6 O8 P2 O7 62.3(4)
Zn6 O8 P2 O6 -68.9(4)
Zn6 O8 P2 O5 178.4(3)
Zn2 O6 P2 O7 -161.3(3)
Zn2 O6 P2 O8 -29.6(4)
Zn2 O6 P2 O5 83.8(3)
C13 O5 P2 O7 13.1(4)
C13 O5 P2 O8 -108.3(4)
C13 O5 P2 O6 132.9(4)
Zn4 O11 P3 O10 122.8(3)
Zn4 O11 P3 O12 -8.9(4)
Zn4 O11 P3 O9 -125.4(3)
Zn3 O10 P3 O11 -174.5(3)
Zn3 O10 P3 O12 -43.0(4)
Zn3 O10 P3 O9 71.0(3)
Zn5 O12 P3 O11 80.3(4)
Zn5 O12 P3 O10 -50.1(4)
Zn5 O12 P3 O9 -162.4(3)
C25 O9 P3 O11 40.1(4)
C25 O9 P3 O10 158.0(4)
C25 O9 P3 O12 -81.7(4)
Zn8 O15 P4 O16 -74.7(4)
Zn8 O15 P4 O14 56.8(4)
Zn8 O15 P4 O13 173.4(3)
Zn4 O16 P4 O15 42.5(3)
Zn4 O16 P4 O14 -89.6(3)
Zn4 O16 P4 O13 154.8(2)
Zn1 O14 P4 O15 16.4(4)
Zn1 O14 P4 O16 148.0(3)
Zn1 O14 P4 O13 -98.6(3)
C37 O13 P4 O15 -111.9(4)
C37 O13 P4 O16 129.4(4)
C37 O13 P4 O14 9.6(4)
Zn3 O18 P5 O19 -59.2(4)
Zn3 O18 P5 O20 70.7(4)
Zn3 O18 P5 O17 -173.5(3)
Zn5 O19 P5 O18 -39.8(4)
Zn5 O19 P5 O20 -171.3(3)
Zn5 O19 P5 O17 73.7(3)
Zn6 O20 P5 O18 -42.7(6)
Zn6 O20 P5 O19 87.4(6)
Zn6 O20 P5 O17 -157.6(5)
C49 O17 P5 O18 -112.9(4)
C49 O17 P5 O19 128.2(4)
C49 O17 P5 O20 9.2(4)
Zn6 O24 P6 O23 -140.5(3)
Zn6 O24 P6 O22 -10.4(4)
Zn6 O24 P6 O21 105.8(3)
Zn7 O23 P6 O24 165.4(3)
Zn7 O23 P6 O22 34.9(4)
Zn7 O23 P6 O21 -78.8(3)
Zn2 O22 P6 O24 -66.9(5)
Zn2 O22 P6 O23 62.2(5)
Zn2 O22 P6 O21 175.3(4)
C61 O21 P6 O24 -27.9(4)
C61 O21 P6 O23 -146.3(4)
C61 O21 P6 O22 94.2(4)
Zn7 O27 P7 O28 -77.2(4)
Zn7 O27 P7 O26 53.6(5)
Zn7 O27 P7 O25 168.3(4)
Zn8 O28 P7 O27 174.8(3)
Zn8 O28 P7 O26 43.5(4)
Zn8 O28 P7 O25 -70.7(3)
Zn1 O26 P7 O27 -83.7(3)
Zn1 O26 P7 O28 46.8(4)
Zn1 O26 P7 O25 161.4(3)
C73 O25 P7 O27 -7.7(4)
C73 O25 P7 O28 -127.0(4)
C73 O25 P7 O26 113.2(4)
Zn4 O30 P8 O32 -60.0(4)
Zn4 O30 P8 O31 70.8(4)
Zn4 O30 P8 O29 -177.2(3)
Zn8 O32 P8 O30 12.1(4)
Zn8 O32 P8 O31 -119.2(3)
Zn8 O32 P8 O29 129.3(3)
Zn5 O31 P8 O30 -0.4(4)
Zn5 O31 P8 O32 131.4(3)
Zn5 O31 P8 O29 -114.7(3)
C84 O29 P8 O30 96.3(4)
C84 O29 P8 O32 -26.1(4)
C84 O29 P8 O31 -144.3(4)
P4 O14 Zn1 O2 -134.0(3)
P4 O14 Zn1 O26 -3.6(4)
P4 O14 Zn1 N1 114.6(3)
P6 O22 Zn2 O3 -74.4(4)
P6 O22 Zn2 O6 53.6(5)
P6 O22 Zn2 N3 174.0(4)
P1 O3 Zn2 O22 12.5(4)
P1 O3 Zn2 O6 -119.9(3)
P1 O3 Zn2 N3 128.4(3)
P2 O6 Zn2 O22 47.5(3)
P2 O6 Zn2 O3 -179.6(3)
P2 O6 Zn2 N3 -73.0(3)
P3 O10 Zn3 O7 178.4(3)
P3 O10 Zn3 O18 48.1(4)
P3 O10 Zn3 N5 -73.8(3)
P5 O20 Zn6 O24 -100.8(5)
P5 O20 Zn6 O8 34.0(6)
P5 O20 Zn6 N11 140.7(5)
